data_7248285
loop_
_publ_author_name
'Nai, Haoran'
'Hou, Jinle'
'Li, Jinyu'
'Ma, Xiaoxi'
'Yang, Yujia'
'Qu, Konggang'
'Huang, Xianqiang'
'Li, Lianzhi'

_publ_section_title
;
 Accurate assembly of thiophene-bridged titanium-oxo clusters with
 photocatalytic amine oxidation activity
;
_journal_issue 11
_journal_name_full 'RSC Advances'
_journal_page_first 7924
_journal_page_last 7931
_journal_paper_doi 10.1039/D4RA00117F
_journal_volume 14
_journal_year 2024
_chemical_formula_moiety 'C80 H167 N4 O36 S Ti10'
_chemical_formula_sum 'C80 H167 N4 O36 S Ti10'
_chemical_formula_weight 2272.23
_space_group_crystal_system triclinic
_space_group_IT_number 2
_space_group_name_Hall '-P 1'
_space_group_name_H-M_alt 'P -1'
_atom_sites_solution_hydrogens geom
_audit_creation_date 2023-11-16
_audit_creation_method
;
Olex2 1.5
(compiled 2022.04.07 svn.rca3783a0 for OlexSys, GUI svn.r6498)
;
_audit_update_record
;
2023-12-27 deposited with the CCDC.	2024-02-21 downloaded from the CCDC.
;
_cell_angle_alpha 74.614(3)
_cell_angle_beta 75.671(3)
_cell_angle_gamma 74.331(3)
_cell_formula_units_Z 2
_cell_length_a 16.5980(5)
_cell_length_b 18.4583(6)
_cell_length_c 20.9945(7)
_cell_measurement_reflns_used 22408
_cell_measurement_temperature 213.00(10)
_cell_measurement_theta_max 75.9530
_cell_measurement_theta_min 2.9770
_cell_volume 5863.0(3)
_computing_cell_refinement 'CrysAlisPro 1.171.41.119a (Rigaku OD, 2021)'
_computing_data_collection 'CrysAlisPro 1.171.41.119a (Rigaku OD, 2021)'
_computing_data_reduction 'CrysAlisPro 1.171.41.119a (Rigaku OD, 2021)'
_computing_molecular_graphics 'Olex2 1.5 (Dolomanov et al., 2009)'
_computing_publication_material 'Olex2 1.5 (Dolomanov et al., 2009)'
_computing_structure_refinement 'SHELXL 2018/3 (Sheldrick, 2015)'
_diffrn_ambient_environment N~2~
_diffrn_ambient_temperature 213.00(10)
_diffrn_detector 'Hybrid Pixel Array Detector'
_diffrn_detector_area_resol_mean 10.0000
_diffrn_detector_type HyPix
_diffrn_measured_fraction_theta_full 0.987
_diffrn_measured_fraction_theta_max 0.987
_diffrn_measurement_details
;
List of Runs (angles in degrees, time in seconds):

  # Type    Start    End  Width  t~exp~   \w     \q     \k     \f   Frames
#--------------------------------------------------------------------------
  1  \w     92.00 178.00   1.00    2.00    --  105.98  15.00  60.00   86
  2  \w     94.00 178.00   1.00    2.00    --  105.98  30.00 -60.00   84
  3  \w    105.00 131.00   1.00    2.00    --  105.98  90.00 -86.00   26
  4  \w    139.00 170.00   1.00    2.00    --  105.98  90.00 -86.00   31
  5  \w    -76.00  19.00   1.00    0.25    --  -48.21  90.00 -86.00   95
  6  \w    -66.00 -21.00   1.00    2.00    --  -91.75 125.00-150.00   45
  7  \w    -25.00  27.00   1.00    0.25    --  -48.21  19.00-150.00   52
  8  \w    -22.00  27.00   1.00    0.25    --  -48.21  19.00 -90.00   49
  9  \w    -79.00 -36.00   1.00    2.00    --  -91.75  90.00 -86.00   43
 10  \w    -69.00 -21.00   1.00    2.00    --  -91.75  61.00 120.00   48
 11  \w    -49.00 -20.00   1.00    2.00    --  -91.75  45.00 120.00   29
 12  \w   -119.00 -73.00   1.00    0.25    --  -48.21-125.00-150.00   46
 13  \w   -120.00 -73.00   1.00    0.25    --  -48.21-125.00 -90.00   47
 14  \w   -166.00 -79.00   1.00    2.00    --  -91.75 -30.00-150.00   87
 15  \w   -159.00 -85.00   1.00    2.00    --  -91.75 -94.00  30.00   74
 16  \w   -140.00 -79.00   1.00    2.00    --  -91.75 -90.00 159.00   61
 17  \w    -17.00  27.00   1.00    0.25    --   48.21 -19.00-120.00   44
 18  \w     34.00 112.00   1.00    2.00    --  105.98-125.00 -30.00   78
 19  \w     33.00 106.00   1.00    2.00    --  105.98 -94.00 -30.00   73
 20  \w     33.00 105.00   1.00    2.00    --  105.98 -77.00 -30.00   72
 21  \w     37.00  96.00   1.00    2.00    --  105.98 -94.00-150.00   59
 22  \w     34.00 104.00   1.00    2.00    --  105.98 -94.00-120.00   70
 23  \w     45.00 112.00   1.00    2.00    --  105.98-125.00  90.00   67
 24  \w     35.00 104.00   1.00    2.00    --  105.98 -94.00 120.00   69
 25  \w     33.00  62.00   1.00    2.00    --  105.98 -94.00  90.00   29
 26  \w    -20.00  54.00   1.00    0.25    --   48.21 -90.00 159.00   74
 27  \w     43.00 103.00   1.00    2.00    --  105.98 -90.00 159.00   60
 28  \w     70.00 102.00   1.00    2.00    --  105.98 -94.00  90.00   32
 29  \w     33.00  71.00   1.00    2.00    --  105.98 -61.00 150.00   38
;
_diffrn_measurement_device 'four-circle diffractometer'
_diffrn_measurement_device_type 'XtaLAB Synergy, Dualflex, HyPix'
_diffrn_measurement_method '\w scans'
_diffrn_orient_matrix_type 'CrysAlisPro convention (1999,Acta A55,543-557)'
_diffrn_orient_matrix_UB_11 -0.0596833000
_diffrn_orient_matrix_UB_12 0.0380638000
_diffrn_orient_matrix_UB_13 0.0566406000
_diffrn_orient_matrix_UB_21 -0.0116272000
_diffrn_orient_matrix_UB_22 -0.0798010000
_diffrn_orient_matrix_UB_23 0.0424650000
_diffrn_orient_matrix_UB_31 0.0770788000
_diffrn_orient_matrix_UB_32 -0.0072910000
_diffrn_orient_matrix_UB_33 0.0315650000
_diffrn_radiation_monochromator mirror
_diffrn_radiation_probe x-ray
_diffrn_radiation_type 'Cu K\a'
_diffrn_radiation_wavelength 1.54184
_diffrn_reflns_av_R_equivalents 0.0560
_diffrn_reflns_av_unetI/netI 0.0551
_diffrn_reflns_Laue_measured_fraction_full 0.987
_diffrn_reflns_Laue_measured_fraction_max 0.987
_diffrn_reflns_limit_h_max 19
_diffrn_reflns_limit_h_min -16
_diffrn_reflns_limit_k_max 22
_diffrn_reflns_limit_k_min -22
_diffrn_reflns_limit_l_max 25
_diffrn_reflns_limit_l_min -24
_diffrn_reflns_number 63279
_diffrn_reflns_point_group_measured_fraction_full 0.987
_diffrn_reflns_point_group_measured_fraction_max 0.987
_diffrn_reflns_theta_full 67.078
_diffrn_reflns_theta_max 67.078
_diffrn_reflns_theta_min 2.544
_diffrn_source 'micro-focus sealed X-ray tube'
_diffrn_source_type 'PhotonJet (Cu) X-ray Source'
_exptl_absorpt_coefficient_mu 6.239
_exptl_absorpt_correction_T_max 1.00000
_exptl_absorpt_correction_T_min 0.47216
_exptl_absorpt_correction_type multi-scan
_exptl_absorpt_process_details
;
CrysAlisPro 1.171.41.119a (Rigaku Oxford Diffraction, 2021)
Empirical absorption correction using spherical harmonics,
implemented in SCALE3 ABSPACK scaling algorithm.
;
_exptl_crystal_colour 'clear light orange'
_exptl_crystal_colour_lustre clear
_exptl_crystal_colour_modifier light
_exptl_crystal_colour_primary orange
_exptl_crystal_density_diffrn 1.287
_exptl_crystal_description block
_exptl_crystal_F_000 2398
_exptl_crystal_size_max 0.07
_exptl_crystal_size_mid 0.06
_exptl_crystal_size_min 0.06
_refine_diff_density_max 0.821
_refine_diff_density_min -0.816
_refine_diff_density_rms 0.081
_refine_ls_extinction_method none
_refine_ls_goodness_of_fit_ref 1.040
_refine_ls_hydrogen_treatment constr
_refine_ls_matrix_type full
_refine_ls_number_parameters 1448
_refine_ls_number_reflns 20665
_refine_ls_number_restraints 691
_refine_ls_restrained_S_all 1.093
_refine_ls_R_factor_all 0.0796
_refine_ls_R_factor_gt 0.0631
_refine_ls_shift/su_max 0.038
_refine_ls_shift/su_mean 0.002
_refine_ls_structure_factor_coef Fsqd
_refine_ls_weighting_details 'w=1/[\s^2^(Fo^2^)+(0.0968P)^2^+5.6909P] where P=(Fo^2^+2Fc^2^)/3'
_refine_ls_weighting_scheme calc
_refine_ls_wR_factor_gt 0.1663
_refine_ls_wR_factor_ref 0.1774
_reflns_Friedel_coverage 0.000
_reflns_number_gt 16260
_reflns_number_total 20665
_reflns_threshold_expression 'I > 2\s(I)'
_cod_data_source_file d4ra00117f2.cif
_cod_data_source_block Ti10
_cod_original_cell_volume 5863.0(4)
_cod_database_code 7248285
_shelx_shelxl_version_number 2018/3
_chemical_oxdiff_formula TiSCNO
_shelx_space_group_comment
;
The symmetry employed for this shelxl refinement is uniquely defined
by the following loop, which should always be used as a source of
symmetry information in preference to the above space-group names.
They are only intended as comments.
;
_olex2_refinement_description
;
1. Fixed Uiso
 At 1.2 times of:
  All C(H) groups, All C(H,H) groups
 At 1.5 times of:
  All C(H,H,H) groups
2. Restrained distances
 C80-C79 = C96-C79 = C81-C79 = C79-C91
 1.5 with sigma of 0.01
 C97-C78 = C78-C76 = C77-C76 = C97-C77
 1.5 with sigma of 0.01
 O30-C76 = O30-C97
 1.45 with sigma of 0.01
 C78-C77
 2.5 with sigma of 0.01
 C90-C65 = C90-C66 = C99-C64 = C64-C100
 1.55 with sigma of 0.01
 C101-C102
 2.55 with sigma of 0.01
 C97-C101 = C97-C102 = C77-C76 = C78-C76
 1.55 with sigma of 0.01
 C29-C28 = C89-C94 = C28-C27 = C93-C89
 1.5 with sigma of 0.01
 C20-C19 = C40-C22 = C88-C22 = C19-C21
 1.5 with sigma of 0.01
 C96-C91
 2.5 with sigma of 0.01
 C88-C40
 2.5 with sigma of 0.01
 C98-C37 = C18-C16 = C37-C85 = C17-C16
 1.5 with sigma of 0.01
 C87-C86 = C12-C10 = C11-C10 = C86-C92
 1.5 with sigma of 0.01
 C62-C61 = C61-C23 = C63-C61 = C61-C95
 1.5 with sigma of 0.01
 O29-C91
 2.5 with sigma of 0.01
 C96-O29
 2.5 with sigma of 0.01
 C69-C68
 2.5 with sigma of 0.01
 C67-C69 = C68-C67
 1.5 with sigma of 0.01
 C9-C8
 2.5 with sigma of 0.01
 C8-C7 = C9-C7
 1.5 with sigma of 0.01
 C93-C94
 2.5 with sigma of 0.01
 O14-C88
 2.5 with sigma of 0.01
 O14-C40
 2.5 with sigma of 0.01
 O14-C22
 1.45 with sigma of 0.01
 O16-C94
 2.35 with sigma of 0.01
 O16-C89
 1.45 with sigma of 0.01
 O16-C93
 2.35 with sigma of 0.01
3. Uiso/Uaniso restraints and constraints
O29 \\sim C79 \\sim C80 \\sim C81 \\sim C91 \\sim C96: within 1.7A with sigma
of 0.004 and sigma for terminal atoms of 0.008 within 1.7A
O26 \\sim C70 \\sim C71 \\sim C72: within 2A with sigma of 0.001 and sigma for
terminal atoms of 0.002 within 2A
O16 \\sim C27 \\sim C28 \\sim C29 \\sim C89 \\sim C93 \\sim C94: within 1.7A
with sigma of 0.004 and sigma for terminal atoms of 0.008 within 1.7A
O14 \\sim C19 \\sim C20 \\sim C21 \\sim C22 \\sim C40 \\sim C88: within 1.7A
with sigma of 0.004 and sigma for terminal atoms of 0.008 within 1.7A
O20 \\sim C24 \\sim C25 \\sim C26: within 1.7A with sigma of 0.004 and sigma
for terminal atoms of 0.008 within 1.7A
O13 \\sim C16 \\sim C17 \\sim C18 \\sim C37 \\sim C85 \\sim C98: within 1.7A
with sigma of 0.004 and sigma for terminal atoms of 0.008 within 1.7A
O11 \\sim C10 \\sim C11 \\sim C12 \\sim C86 \\sim C87 \\sim C92: within 1.7A
with sigma of 0.004 and sigma for terminal atoms of 0.008 within 1.7A
O25 \\sim C61 \\sim C62 \\sim C63 \\sim C23 \\sim C95: within 1.7A with sigma
of 0.004 and sigma for terminal atoms of 0.008 within 1.7A
O31 \\sim C67 \\sim C68 \\sim C69: within 1.7A with sigma of 0.004 and sigma
for terminal atoms of 0.008 within 1.7A
O28 \\sim C73 \\sim C74 \\sim C75: within 1.7A with sigma of 0.004 and sigma
for terminal atoms of 0.008 within 1.7A
O24 \\sim C82 \\sim C83 \\sim C84: within 1.7A with sigma of 0.004 and sigma
for terminal atoms of 0.008 within 1.7A
O10 \\sim C7 \\sim C8 \\sim C9: within 2A with sigma of 0.002 and sigma for
terminal atoms of 0.004 within 2A
C64 \\sim C99 \\sim C66 \\sim C65 \\sim C100 \\sim C90 \\sim O27: within 2A
with sigma of 0.002 and sigma for terminal atoms of 0.004 within 2A
C76 \\sim C77 \\sim C78 \\sim C97 \\sim C101 \\sim C102 \\sim O30: within 2A
with sigma of 0.002 and sigma for terminal atoms of 0.004 within 2A
4. Others
 Sof(C89)=Sof(H89)=Sof(C93)=Sof(H93A)=Sof(H93B)=Sof(H93C)=Sof(C94)=Sof(H94A)=
 Sof(H94B)=Sof(H94C)=1-FVAR(1)
 Sof(C27)=Sof(H27A)=Sof(H27B)=Sof(H27C)=Sof(C28)=Sof(H28)=Sof(C29)=Sof(H29A)=
 Sof(H29B)=Sof(H29C)=FVAR(1)
 Sof(C22)=Sof(H22)=Sof(C40)=Sof(H40A)=Sof(H40B)=Sof(H40C)=Sof(C88)=Sof(H88A)=
 Sof(H88B)=Sof(H88C)=1-FVAR(2)
 Sof(C19)=Sof(H19)=Sof(C20)=Sof(H20A)=Sof(H20B)=Sof(H20C)=Sof(C21)=Sof(H21A)=
 Sof(H21B)=Sof(H21C)=FVAR(2)
 Sof(C37)=Sof(H37)=Sof(C85)=Sof(H85A)=Sof(H85B)=Sof(H85C)=Sof(C98)=Sof(H98A)=
 Sof(H98B)=Sof(H98C)=1-FVAR(3)
 Sof(C16)=Sof(H16)=Sof(C17)=Sof(H17A)=Sof(H17B)=Sof(H17C)=Sof(C18)=Sof(H18A)=
 Sof(H18B)=Sof(H18C)=FVAR(3)
 Sof(C86)=Sof(H86)=Sof(C87)=Sof(H87A)=Sof(H87B)=Sof(H87C)=Sof(C92)=Sof(H92A)=
 Sof(H92B)=Sof(H92C)=1-FVAR(4)
 Sof(C10)=Sof(H10)=Sof(C11)=Sof(H11A)=Sof(H11B)=Sof(H11C)=Sof(C12)=Sof(H12A)=
 Sof(H12B)=Sof(H12C)=FVAR(4)
 Sof(C91)=Sof(H91A)=Sof(H91B)=Sof(H91C)=Sof(C96)=Sof(H96A)=Sof(H96B)=Sof(H96C)=
 1-FVAR(5)
 Sof(C80)=Sof(H80A)=Sof(H80B)=Sof(H80C)=Sof(C81)=Sof(H81A)=Sof(H81B)=Sof(H81C)=
 FVAR(5)
 Sof(H61A)=Sof(C23)=Sof(H23A)=Sof(H23B)=Sof(H23C)=Sof(C95)=Sof(H95A)=Sof(H95B)=
 Sof(H95C)=1-FVAR(6)
 Sof(H61)=Sof(C62)=Sof(H62A)=Sof(H62B)=Sof(H62C)=Sof(C63)=Sof(H63A)=Sof(H63B)=
 Sof(H63C)=FVAR(6)
 Sof(C65)=Sof(H65A)=Sof(H65B)=Sof(H65C)=Sof(C66)=Sof(H66A)=Sof(H66B)=Sof(H66C)=
 Sof(C90)=Sof(H90)=1-FVAR(7)
 Sof(C64)=Sof(H64)=Sof(C100)=Sof(H10A)=Sof(H10B)=Sof(H10C)=Sof(C99)=Sof(H99A)=
 Sof(H99B)=Sof(H99C)=FVAR(7)
 Sof(C97)=Sof(H97)=Sof(C101)=Sof(H10D)=Sof(H10E)=Sof(H10F)=Sof(C102)=Sof(H10G)=
 Sof(H10H)=Sof(H10I)=1-FVAR(8)
 Sof(C76)=Sof(H76)=Sof(C77)=Sof(H77A)=Sof(H77B)=Sof(H77C)=Sof(C78)=Sof(H78A)=
 Sof(H78B)=Sof(H78C)=FVAR(8)
5.a Ternary CH refined with riding coordinates:
 C7(H7), C10(H10), C13(H13), C16(H16), C19(H19), C26(H26), C28(H28), C30(H30),
 C33(H33), C36(H36), C41(H41), C52(H52), C55(H55), C58(H58), C61(H61),
 C61(H61A), C64(H64), C67(H67), C70(H70), C73(H73), C76(H76), C82(H82),
 C22(H22), C37(H37), C86(H86), C89(H89), C90(H90), C97(H97)
5.b Me refined with riding coordinates:
 C80(H80A,H80B,H80C), C81(H81A,H81B,H81C)
5.c Aromatic/amide H refined with riding coordinates:
 C1(H1), C2(H2)
5.d Idealised Me refined as rotating group:
 C8(H8A,H8B,H8C), C9(H9A,H9B,H9C), C11(H11A,H11B,H11C), C12(H12A,H12B,H12C),
 C14(H14A,H14B,H14C), C15(H15A,H15B,H15C), C17(H17A,H17B,H17C), C18(H18A,H18B,
 H18C), C20(H20A,H20B,H20C), C21(H21A,H21B,H21C), C24(H24A,H24B,H24C), C25(H25A,
 H25B,H25C), C27(H27A,H27B,H27C), C29(H29A,H29B,H29C), C31(H31A,H31B,H31C),
 C32(H32A,H32B,H32C), C34(H34A,H34B,H34C), C35(H35A,H35B,H35C), C38(H38A,H38B,
 H38C), C39(H39A,H39B,H39C), C42(H42A,H42B,H42C), C43(H43A,H43B,H43C), C46(H46A,
 H46B,H46C), C47(H47A,H47B,H47C), C48(H48A,H48B,H48C), C51(H51A,H51B,H51C),
 C53(H53A,H53B,H53C), C54(H54A,H54B,H54C), C56(H56A,H56B,H56C), C57(H57A,H57B,
 H57C), C59(H59A,H59B,H59C), C60(H60A,H60B,H60C), C62(H62A,H62B,H62C), C63(H63A,
 H63B,H63C), C65(H65A,H65B,H65C), C66(H66A,H66B,H66C), C68(H68A,H68B,H68C),
 C69(H69A,H69B,H69C), C71(H71A,H71B,H71C), C72(H72A,H72B,H72C), C74(H74A,H74B,
 H74C), C75(H75A,H75B,H75C), C77(H77A,H77B,H77C), C78(H78A,H78B,H78C), C83(H83A,
 H83B,H83C), C84(H84A,H84B,H84C), C23(H23A,H23B,H23C), C40(H40A,H40B,H40C),
 C85(H85A,H85B,H85C), C87(H87A,H87B,H87C), C88(H88A,H88B,H88C), C91(H91A,H91B,
 H91C), C92(H92A,H92B,H92C), C93(H93A,H93B,H93C), C94(H94A,H94B,H94C), C95(H95A,
 H95B,H95C), C96(H96A,H96B,H96C), C98(H98A,H98B,H98C), C100(H10A,H10B,H10C),
 C99(H99A,H99B,H99C), C101(H10D,H10E,H10F), C102(H10G,H10H,H10I)
;
_olex2_submission_special_instructions 'No special instructions were received'
_oxdiff_exptl_absorpt_empirical_details
;
Empirical correction (ABSPACK) includes:
- Absorption correction using spherical harmonics
- Frame scaling
;
_oxdiff_exptl_absorpt_empirical_full_max 1.740
_oxdiff_exptl_absorpt_empirical_full_min 0.636

loop_
_space_group_symop_operation_xyz
'x, y, z'
'-x, -y, -z'

loop_
_atom_site_label
_atom_site_type_symbol
_atom_site_fract_x
_atom_site_fract_y
_atom_site_fract_z
_atom_site_U_iso_or_equiv
_atom_site_adp_type
_atom_site_occupancy
_atom_site_site_symmetry_order
_atom_site_calc_flag
_atom_site_refinement_flags_posn
_atom_site_refinement_flags_adp
_atom_site_refinement_flags_occupancy
_atom_site_disorder_assembly
_atom_site_disorder_group
Ti1 Ti 1.10403(4) 0.34686(4) 0.71800(4) 0.03980(17) Uani 1 1 d . . . . .
Ti2 Ti 0.99161(5) 0.22288(4) 0.77879(4) 0.04291(18) Uani 1 1 d . . . . .
Ti3 Ti 0.98743(4) 0.28629(4) 0.62629(3) 0.03395(15) Uani 1 1 d . . . . .
Ti4 Ti 0.84409(5) 0.19276(5) 0.68454(4) 0.0515(2) Uani 1 1 d . . . . .
Ti5 Ti 0.84164(5) 0.26541(4) 0.53150(4) 0.04370(18) Uani 1 1 d . . . . .
Ti6 Ti 0.67148(4) 0.71445(4) 0.92806(4) 0.03819(17) Uani 1 1 d . . . . .
Ti7 Ti 0.62500(5) 0.81134(4) 0.78917(4) 0.04438(18) Uani 1 1 d . . . . .
Ti8 Ti 0.48893(4) 0.71477(4) 0.86557(3) 0.03300(15) Uani 1 1 d . . . . .
Ti9 Ti 0.45922(5) 0.77585(5) 0.71604(4) 0.04545(19) Uani 1 1 d . . . . .
Ti10 Ti 0.33073(5) 0.67069(5) 0.79827(4) 0.04501(18) Uani 1 1 d . . . . .
S1 S 0.81941(6) 0.51687(5) 0.78721(5) 0.0399(2) Uani 1 1 d . . . . .
O1 O 0.70162(16) 0.62331(15) 0.86960(13) 0.0402(6) Uani 1 1 d . . . . .
O2 O 0.58208(16) 0.62247(15) 0.83683(13) 0.0386(6) Uani 1 1 d . . . . .
O3 O 0.97189(16) 0.41832(15) 0.72278(14) 0.0413(6) Uani 1 1 d . . . . .
O4 O 0.90560(16) 0.38264(14) 0.65807(13) 0.0388(6) Uani 1 1 d . . . . .
O5 O 0.33988(18) 0.62556(18) 0.89235(15) 0.0502(7) Uani 1 1 d . . . . .
O6 O 0.58683(16) 0.65654(16) 0.98918(13) 0.0415(6) Uani 1 1 d . . . . .
O7 O 0.57956(15) 0.75525(14) 0.87573(13) 0.0359(5) Uani 1 1 d . . . . .
O8 O 0.42783(17) 0.70529(16) 0.79984(13) 0.0424(6) Uani 1 1 d . . . . .
O9 O 0.53024(17) 0.78575(16) 0.76992(14) 0.0438(6) Uani 1 1 d . . . . .
O10 O 0.5273(3) 0.7308(3) 0.65072(18) 0.0788(10) Uani 1 1 d . U . . .
O11 O 0.3498(3) 0.5858(2) 0.7673(2) 0.0757(9) Uani 1 1 d . U . . .
O12 O 0.34868(19) 0.75064(19) 0.71306(15) 0.0550(8) Uani 1 1 d . . . . .
O13 O 0.2177(2) 0.7024(3) 0.82083(19) 0.0754(10) Uani 1 1 d . U . . .
O14 O 0.4242(3) 0.8749(2) 0.6812(2) 0.0870(11) Uani 1 1 d D U . . .
O15 O 0.40905(16) 0.78793(15) 0.90146(14) 0.0416(6) Uani 1 1 d . . . . .
O16 O 0.5951(3) 0.9112(2) 0.7856(2) 0.0865(12) Uani 1 1 d D U . . .
O17 O 0.64906(19) 0.78877(17) 0.97459(16) 0.0531(7) Uani 1 1 d . . . . .
O18 O 0.72202(17) 0.77622(16) 0.83994(16) 0.0492(7) Uani 1 1 d . . . . .
O19 O 0.76150(17) 0.65373(16) 0.96443(15) 0.0447(6) Uani 1 1 d . . . . .
O20 O 0.6974(3) 0.7919(3) 0.7141(2) 0.0888(12) Uani 1 1 d . U . . .
O21 O 1.05159(19) 0.28738(17) 0.80697(13) 0.0482(7) Uani 1 1 d . . . . .
O22 O 1.12430(19) 0.42940(17) 0.73679(15) 0.0482(7) Uani 1 1 d . . . . .
O23 O 1.21101(18) 0.28829(17) 0.71555(16) 0.0513(7) Uani 1 1 d . . . . .
O24 O 0.9005(3) 0.2417(3) 0.84275(19) 0.0867(12) Uani 1 1 d . U . . .
O25 O 1.0500(3) 0.1287(2) 0.8047(2) 0.0806(11) Uani 1 1 d . U . . .
O26 O 0.8744(4) 0.0906(3) 0.7085(3) 0.1204(15) Uani 1 1 d . U . . .
O27 O 1.06568(18) 0.21166(16) 0.59179(14) 0.0465(6) Uani 1 1 d . U . . .
O28 O 0.7950(2) 0.1863(2) 0.60700(17) 0.0644(9) Uani 1 1 d . U . . .
O29 O 0.7485(3) 0.2295(4) 0.7352(2) 0.1116(16) Uani 1 1 d D U . . .
O30 O 0.7455(2) 0.3299(2) 0.5144(2) 0.0849(10) Uani 1 1 d D U . . .
O31 O 0.8778(2) 0.2083(2) 0.46897(17) 0.0629(8) Uani 1 1 d . U . . .
O32 O 0.9228(2) 0.33108(18) 0.48680(15) 0.0537(8) Uani 1 1 d . . . . .
O33 O 1.11762(17) 0.38939(16) 0.61954(14) 0.0433(6) Uani 1 1 d . . . . .
O34 O 0.88602(17) 0.26445(16) 0.60668(13) 0.0422(6) Uani 1 1 d . . . . .
O35 O 0.93139(18) 0.21554(16) 0.71401(14) 0.0446(6) Uani 1 1 d . . . . .
O36 O 1.04930(16) 0.27709(14) 0.69575(12) 0.0375(6) Uani 1 1 d . . . . .
N1 N 0.51966(18) 0.65051(17) 0.96736(15) 0.0347(7) Uani 1 1 d . . . . .
N2 N 0.40242(19) 0.63332(18) 0.91991(16) 0.0377(7) Uani 1 1 d . . . . .
N3 N 1.07201(19) 0.37142(17) 0.58284(16) 0.0363(7) Uani 1 1 d . . . . .
N4 N 0.9757(2) 0.34622(18) 0.51944(16) 0.0389(7) Uani 1 1 d . . . . .
C1 C 0.6835(3) 0.5251(3) 0.7476(3) 0.0619(13) Uani 1 1 d . . . . .
H1 H 0.626265 0.537612 0.742813 0.074 Uiso 1 1 calc R U . . .
C2 C 0.7487(3) 0.4777(3) 0.7107(3) 0.0601(13) Uani 1 1 d . . . . .
H2 H 0.739985 0.455605 0.678075 0.072 Uiso 1 1 calc R U . . .
C3 C 0.8257(2) 0.4673(2) 0.72727(19) 0.0360(8) Uani 1 1 d . . . . .
C4 C 0.7118(2) 0.5511(2) 0.79076(19) 0.0369(8) Uani 1 1 d . . . . .
C5 C 0.6617(2) 0.6031(2) 0.83603(18) 0.0355(8) Uani 1 1 d . . . . .
C6 C 0.9081(2) 0.4196(2) 0.70111(18) 0.0369(8) Uani 1 1 d . . . . .
C7 C 0.5407(4) 0.7182(4) 0.5863(3) 0.0906(12) Uani 1 1 d D U . . .
H7 H 0.492877 0.694695 0.588266 0.109 Uiso 1 1 calc R U . . .
C8 C 0.5293(5) 0.7869(4) 0.5322(3) 0.1084(19) Uani 1 1 d D U . . .
H8A H 0.572459 0.815391 0.527484 0.163 Uiso 1 1 calc R U . . .
H8B H 0.473198 0.819230 0.542994 0.163 Uiso 1 1 calc R U . . .
H8C H 0.534608 0.771570 0.490334 0.163 Uiso 1 1 calc R U . . .
C9 C 0.6169(5) 0.6562(4) 0.5732(3) 0.1044(19) Uani 1 1 d D U . . .
H9A H 0.625910 0.650720 0.527109 0.157 Uiso 1 1 calc R U . . .
H9B H 0.608213 0.608129 0.603682 0.157 Uiso 1 1 calc R U . . .
H9C H 0.666404 0.669305 0.580183 0.157 Uiso 1 1 calc R U . . .
C10 C 0.4161(6) 0.5181(5) 0.7594(4) 0.0803(16) Uani 0.746(10) 1 d D U P A 1
H10 H 0.455975 0.512770 0.789269 0.096 Uiso 0.746(10) 1 calc R U P A 1
C11 C 0.4653(7) 0.5299(6) 0.6875(5) 0.102(3) Uani 0.746(10) 1 d D U P A 1
H11A H 0.428891 0.531485 0.657207 0.154 Uiso 0.746(10) 1 calc R U P A 1
H11B H 0.514629 0.487630 0.683310 0.154 Uiso 0.746(10) 1 calc R U P A 1
H11C H 0.483963 0.578001 0.675956 0.154 Uiso 0.746(10) 1 calc R U P A 1
C12 C 0.3779(8) 0.4498(5) 0.7823(6) 0.092(2) Uani 0.746(10) 1 d D U P A 1
H12A H 0.373096 0.432387 0.830699 0.137 Uiso 0.746(10) 1 calc R U P A 1
H12B H 0.413868 0.408914 0.760424 0.137 Uiso 0.746(10) 1 calc R U P A 1
H12C H 0.321789 0.463080 0.770980 0.137 Uiso 0.746(10) 1 calc R U P A 1
C13 C 0.2999(3) 0.7829(4) 0.6595(3) 0.0706(15) Uani 1 1 d . . . . .
H13 H 0.338212 0.804968 0.619009 0.085 Uiso 1 1 calc R U . . .
C14 C 0.2276(4) 0.8469(4) 0.6775(4) 0.094(2) Uani 1 1 d . . . . .
H14A H 0.187455 0.826522 0.715803 0.142 Uiso 1 1 calc R U . . .
H14B H 0.199178 0.871021 0.639563 0.142 Uiso 1 1 calc R U . . .
H14C H 0.249150 0.884757 0.689005 0.142 Uiso 1 1 calc R U . . .
C15 C 0.2733(5) 0.7194(4) 0.6431(3) 0.096(2) Uani 1 1 d . . . . .
H15A H 0.322713 0.678196 0.635314 0.145 Uiso 1 1 calc R U . . .
H15B H 0.248414 0.739264 0.603000 0.145 Uiso 1 1 calc R U . . .
H15C H 0.231613 0.699808 0.680452 0.145 Uiso 1 1 calc R U . . .
C16 C 0.1588(7) 0.7214(7) 0.8855(8) 0.0827(18) Uani 0.492(10) 1 d D U P B 1
H16 H 0.178203 0.694212 0.928336 0.099 Uiso 0.492(10) 1 calc R U P B 1
C17 C 0.1281(11) 0.8077(8) 0.8748(9) 0.101(3) Uani 0.492(10) 1 d D U P B 1
H17A H 0.176676 0.831448 0.863782 0.151 Uiso 0.492(10) 1 calc R U P B 1
H17B H 0.091131 0.821004 0.915611 0.151 Uiso 0.492(10) 1 calc R U P B 1
H17C H 0.096807 0.826037 0.838178 0.151 Uiso 0.492(10) 1 calc R U P B 1
C18 C 0.0780(7) 0.7071(11) 0.8758(9) 0.099(3) Uani 0.492(10) 1 d D U P B 1
H18A H 0.055354 0.747792 0.840611 0.148 Uiso 0.492(10) 1 calc R U P B 1
H18B H 0.036479 0.706338 0.917427 0.148 Uiso 0.492(10) 1 calc R U P B 1
H18C H 0.090109 0.657912 0.862932 0.148 Uiso 0.492(10) 1 calc R U P B 1
C19 C 0.4229(13) 0.9501(9) 0.6626(7) 0.106(2) Uani 0.471(11) 1 d D U P C 1
H19 H 0.477375 0.956106 0.669638 0.128 Uiso 0.471(11) 1 calc R U P C 1
C20 C 0.3547(13) 0.9865(10) 0.7127(9) 0.119(3) Uani 0.471(11) 1 d D U P C 1
H20A H 0.308404 1.019027 0.690818 0.178 Uiso 0.471(11) 1 calc R U P C 1
H20B H 0.377631 1.017441 0.731587 0.178 Uiso 0.471(11) 1 calc R U P C 1
H20C H 0.333477 0.946735 0.748420 0.178 Uiso 0.471(11) 1 calc R U P C 1
C21 C 0.4198(15) 0.9836(10) 0.5902(8) 0.131(4) Uani 0.471(11) 1 d D U P C 1
H21A H 0.450239 0.945118 0.563912 0.197 Uiso 0.471(11) 1 calc R U P C 1
H21B H 0.446334 1.027612 0.575184 0.197 Uiso 0.471(11) 1 calc R U P C 1
H21C H 0.360977 0.999910 0.584410 0.197 Uiso 0.471(11) 1 calc R U P C 1
C24 C 0.7269(7) 0.8731(6) 0.6101(5) 0.141(3) Uani 1 1 d . U . . .
H24A H 0.673751 0.910102 0.619171 0.211 Uiso 1 1 calc R U . . .
H24B H 0.743240 0.875106 0.562064 0.211 Uiso 1 1 calc R U . . .
H24C H 0.771040 0.885493 0.625472 0.211 Uiso 1 1 calc R U . . .
C25 C 0.7866(5) 0.7317(5) 0.6272(4) 0.114(2) Uani 1 1 d . U . . .
H25A H 0.840278 0.741552 0.629404 0.171 Uiso 1 1 calc R U . . .
H25B H 0.787963 0.727237 0.581933 0.171 Uiso 1 1 calc R U . . .
H25C H 0.777893 0.684038 0.658543 0.171 Uiso 1 1 calc R U . . .
C26 C 0.7158(5) 0.7962(5) 0.6453(3) 0.0987(16) Uani 1 1 d . U . . .
H26 H 0.664685 0.789219 0.633364 0.118 Uiso 1 1 calc R U . . .
C27 C 0.5573(9) 1.0477(5) 0.7498(7) 0.119(3) Uani 0.721(9) 1 d D U P D 1
H27A H 0.558701 1.036089 0.707029 0.179 Uiso 0.721(9) 1 calc R U P D 1
H27B H 0.581291 1.092461 0.741878 0.179 Uiso 0.721(9) 1 calc R U P D 1
H27C H 0.498863 1.058196 0.773716 0.179 Uiso 0.721(9) 1 calc R U P D 1
C28 C 0.6070(8) 0.9822(5) 0.7898(5) 0.0982(18) Uani 0.721(9) 1 d D U P D 1
H28 H 0.667368 0.982665 0.769038 0.118 Uiso 0.721(9) 1 calc R U P D 1
C29 C 0.6001(8) 0.9778(6) 0.8643(5) 0.108(2) Uani 0.721(9) 1 d D U P D 1
H29A H 0.540549 0.991243 0.885218 0.162 Uiso 0.721(9) 1 calc R U P D 1
H29B H 0.630243 1.013466 0.869604 0.162 Uiso 0.721(9) 1 calc R U P D 1
H29C H 0.625013 0.925845 0.885649 0.162 Uiso 0.721(9) 1 calc R U P D 1
C30 C 0.4070(4) 0.8531(3) 0.9263(3) 0.0804(17) Uani 1 1 d . . . . .
H30 H 0.461744 0.868369 0.904159 0.096 Uiso 1 1 calc R U . . .
C31 C 0.3416(6) 0.9177(4) 0.9021(5) 0.124(3) Uani 1 1 d . . . . .
H31A H 0.354208 0.930835 0.853282 0.185 Uiso 1 1 calc R U . . .
H31B H 0.340214 0.961673 0.919656 0.185 Uiso 1 1 calc R U . . .
H31C H 0.286561 0.903721 0.917091 0.185 Uiso 1 1 calc R U . . .
C32 C 0.4079(5) 0.8338(5) 0.9976(4) 0.106(3) Uani 1 1 d . . . . .
H32A H 0.356823 0.815727 1.022240 0.159 Uiso 1 1 calc R U . . .
H32B H 0.409621 0.879119 1.011889 0.159 Uiso 1 1 calc R U . . .
H32C H 0.457727 0.793645 1.006497 0.159 Uiso 1 1 calc R U . . .
C33 C 0.8091(3) 0.7851(3) 0.8141(3) 0.0690(15) Uani 1 1 d . . . . .
H33 H 0.809606 0.827077 0.773403 0.083 Uiso 1 1 calc R U . . .
C34 C 0.8398(4) 0.8086(4) 0.8666(4) 0.095(2) Uani 1 1 d . . . . .
H34A H 0.842710 0.766936 0.905993 0.142 Uiso 1 1 calc R U . . .
H34B H 0.800295 0.854173 0.879115 0.142 Uiso 1 1 calc R U . . .
H34C H 0.895840 0.819658 0.848046 0.142 Uiso 1 1 calc R U . . .
C35 C 0.8645(3) 0.7126(4) 0.7946(3) 0.0862(19) Uani 1 1 d . . . . .
H35A H 0.922255 0.719675 0.776618 0.129 Uiso 1 1 calc R U . . .
H35B H 0.842770 0.700576 0.760682 0.129 Uiso 1 1 calc R U . . .
H35C H 0.864338 0.670629 0.833865 0.129 Uiso 1 1 calc R U . . .
C36 C 0.8048(3) 0.5766(3) 0.9822(3) 0.0574(12) Uani 1 1 d . . . . .
H36 H 0.793489 0.546284 0.954197 0.069 Uiso 1 1 calc R U . . .
C38 C 0.7705(5) 0.5454(4) 1.0551(3) 0.0890(19) Uani 1 1 d . . . . .
H38A H 0.796682 0.491086 1.067131 0.134 Uiso 1 1 calc R U . . .
H38B H 0.709267 0.551798 1.061800 0.134 Uiso 1 1 calc R U . . .
H38C H 0.783638 0.573104 1.083152 0.134 Uiso 1 1 calc R U . . .
C39 C 0.9000(4) 0.5717(4) 0.9694(4) 0.092(2) Uani 1 1 d . . . . .
H39A H 0.911905 0.599703 0.997862 0.139 Uiso 1 1 calc R U . . .
H39B H 0.919325 0.593979 0.922588 0.139 Uiso 1 1 calc R U . . .
H39C H 0.929549 0.518127 0.979720 0.139 Uiso 1 1 calc R U . . .
C41 C 0.6672(4) 0.7942(4) 1.0360(3) 0.0781(17) Uani 1 1 d . . . . .
H41 H 0.725126 0.762248 1.039093 0.094 Uiso 1 1 calc R U . . .
C42 C 0.6088(7) 0.7598(7) 1.0939(4) 0.140(4) Uani 1 1 d . . . . .
H42A H 0.624995 0.759936 1.135265 0.211 Uiso 1 1 calc R U . . .
H42B H 0.611895 0.707319 1.091737 0.211 Uiso 1 1 calc R U . . .
H42C H 0.551041 0.789632 1.093070 0.211 Uiso 1 1 calc R U . . .
C43 C 0.6710(8) 0.8741(5) 1.0332(5) 0.152(4) Uani 1 1 d . . . . .
H43A H 0.617602 0.908612 1.024240 0.228 Uiso 1 1 calc R U . . .
H43B H 0.717301 0.888624 0.997586 0.228 Uiso 1 1 calc R U . . .
H43C H 0.680676 0.877582 1.075905 0.228 Uiso 1 1 calc R U . . .
C44 C 0.4026(2) 0.5987(2) 0.9814(2) 0.0385(8) Uani 1 1 d . . . . .
C45 C 0.4713(2) 0.6073(2) 1.00912(19) 0.0373(8) Uani 1 1 d . . . . .
C46 C 0.4845(3) 0.5688(3) 1.0793(2) 0.0510(10) Uani 1 1 d . . . . .
H46A H 0.544971 0.554090 1.080027 0.077 Uiso 1 1 calc R U . . .
H46B H 0.460587 0.523240 1.094203 0.077 Uiso 1 1 calc R U . . .
H46C H 0.456334 0.604102 1.109052 0.077 Uiso 1 1 calc R U . . .
C47 C 0.3392(3) 0.5513(3) 1.0221(2) 0.0509(10) Uani 1 1 d . . . . .
H47A H 0.286281 0.570601 1.005177 0.076 Uiso 1 1 calc R U . . .
H47B H 0.328528 0.554735 1.068839 0.076 Uiso 1 1 calc R U . . .
H47C H 0.361748 0.498023 1.018391 0.076 Uiso 1 1 calc R U . . .
C48 C 1.0328(3) 0.4189(3) 0.4084(2) 0.0511(10) Uani 1 1 d . . . . .
H48A H 1.017419 0.383708 0.388813 0.077 Uiso 1 1 calc R U . . .
H48B H 1.090344 0.424879 0.387322 0.077 Uiso 1 1 calc R U . . .
H48C H 0.993571 0.468615 0.401129 0.077 Uiso 1 1 calc R U . . .
C49 C 1.0284(3) 0.3874(2) 0.48245(19) 0.0391(8) Uani 1 1 d . . . . .
C50 C 1.0826(2) 0.4044(2) 0.51965(19) 0.0386(8) Uani 1 1 d . . . . .
C51 C 1.1433(3) 0.4558(3) 0.4875(2) 0.0522(10) Uani 1 1 d . . . . .
H51A H 1.150748 0.480119 0.520720 0.078 Uiso 1 1 calc R U . . .
H51B H 1.121038 0.495108 0.451345 0.078 Uiso 1 1 calc R U . . .
H51C H 1.197867 0.425766 0.469455 0.078 Uiso 1 1 calc R U . . .
C52 C 1.1015(3) 0.5112(3) 0.7262(3) 0.0599(12) Uani 1 1 d . . . . .
H52 H 1.041808 0.528768 0.719291 0.072 Uiso 1 1 calc R U . . .
C53 C 1.1077(5) 0.5368(4) 0.7874(4) 0.096(2) Uani 1 1 d . . . . .
H53A H 1.163463 0.513443 0.798820 0.143 Uiso 1 1 calc R U . . .
H53B H 1.064103 0.520966 0.824968 0.143 Uiso 1 1 calc R U . . .
H53C H 1.099416 0.592435 0.777443 0.143 Uiso 1 1 calc R U . . .
C54 C 1.1584(4) 0.5456(4) 0.6640(3) 0.0799(17) Uani 1 1 d . . . . .
H54A H 1.137539 0.601004 0.653166 0.120 Uiso 1 1 calc R U . . .
H54B H 1.158308 0.523936 0.626752 0.120 Uiso 1 1 calc R U . . .
H54C H 1.216021 0.534095 0.672229 0.120 Uiso 1 1 calc R U . . .
C55 C 1.0462(3) 0.2947(3) 0.8752(2) 0.0605(12) Uani 1 1 d . . . . .
H55 H 1.024732 0.250617 0.906638 0.073 Uiso 1 1 calc R U . . .
C56 C 0.9836(4) 0.3676(3) 0.8879(3) 0.0706(14) Uani 1 1 d . . . . .
H56A H 0.973779 0.368708 0.935145 0.106 Uiso 1 1 calc R U . . .
H56B H 0.930239 0.369560 0.875714 0.106 Uiso 1 1 calc R U . . .
H56C H 1.006426 0.411691 0.860931 0.106 Uiso 1 1 calc R U . . .
C57 C 1.1337(4) 0.2909(4) 0.8860(3) 0.0842(19) Uani 1 1 d . . . . .
H57A H 1.154465 0.335294 0.857398 0.126 Uiso 1 1 calc R U . . .
H57B H 1.172074 0.244173 0.874753 0.126 Uiso 1 1 calc R U . . .
H57C H 1.130884 0.290642 0.932712 0.126 Uiso 1 1 calc R U . . .
C58 C 1.2939(3) 0.3005(3) 0.7078(3) 0.0669(14) Uani 1 1 d . . . . .
H58 H 1.291207 0.333607 0.738754 0.080 Uiso 1 1 calc R U . . .
C59 C 1.3253(4) 0.3400(5) 0.6390(4) 0.105(2) Uani 1 1 d . . . . .
H59A H 1.380661 0.349760 0.636612 0.158 Uiso 1 1 calc R U . . .
H59B H 1.285611 0.388535 0.627231 0.158 Uiso 1 1 calc R U . . .
H59C H 1.330317 0.307885 0.607792 0.158 Uiso 1 1 calc R U . . .
C60 C 1.3517(4) 0.2227(5) 0.7300(4) 0.114(3) Uani 1 1 d . . . . .
H60A H 1.361322 0.191502 0.697132 0.171 Uiso 1 1 calc R U . . .
H60B H 1.324859 0.196720 0.773384 0.171 Uiso 1 1 calc R U . . .
H60C H 1.405812 0.230415 0.733674 0.171 Uiso 1 1 calc R U . . .
C61 C 1.1155(5) 0.0718(4) 0.8289(4) 0.1120(18) Uani 1 1 d D U . . .
H61 H 1.129002 0.037085 0.797174 0.134 Uiso 0.649(10) 1 calc R U P E 1
H61A H 1.162005 0.099659 0.807634 0.134 Uiso 0.351(10) 1 calc R U P E 2
C62 C 1.0880(9) 0.0212(8) 0.8930(6) 0.135(4) Uani 0.649(10) 1 d D U P E 1
H62A H 1.135904 -0.002220 0.915807 0.202 Uiso 0.649(10) 1 calc R U P E 1
H62B H 1.066834 -0.018835 0.884526 0.202 Uiso 0.649(10) 1 calc R U P E 1
H62C H 1.043045 0.051041 0.921092 0.202 Uiso 0.649(10) 1 calc R U P E 1
C63 C 1.1957(6) 0.0990(7) 0.8142(8) 0.122(4) Uani 0.649(10) 1 d D U P E 1
H63A H 1.183426 0.149569 0.824571 0.183 Uiso 0.649(10) 1 calc R U P E 1
H63B H 1.221153 0.102148 0.767015 0.183 Uiso 0.649(10) 1 calc R U P E 1
H63C H 1.234911 0.063268 0.841563 0.183 Uiso 0.649(10) 1 calc R U P E 1
C64 C 1.1422(8) 0.1618(6) 0.5753(8) 0.0533(10) Uani 0.346(8) 1 d D U P F 1
H64 H 1.156104 0.158627 0.527361 0.064 Uiso 0.346(8) 1 calc R U P F 1
C65 C 1.1489(6) 0.0832(4) 0.5919(5) 0.0624(15) Uani 0.654(8) 1 d D U P F 2
H65A H 1.095625 0.066454 0.610303 0.094 Uiso 0.654(8) 1 calc R U P F 2
H65B H 1.194883 0.044234 0.609622 0.094 Uiso 0.654(8) 1 calc R U P F 2
H65C H 1.160110 0.090985 0.543275 0.094 Uiso 0.654(8) 1 calc R U P F 2
C66 C 1.2179(5) 0.1967(5) 0.5722(4) 0.0583(14) Uani 0.654(8) 1 d D U P F 2
H66A H 1.218185 0.206872 0.524355 0.087 Uiso 0.654(8) 1 calc R U P F 2
H66B H 1.270930 0.162089 0.581842 0.087 Uiso 0.654(8) 1 calc R U P F 2
H66C H 1.211913 0.244738 0.585353 0.087 Uiso 0.654(8) 1 calc R U P F 2
C67 C 0.9494(4) 0.1667(4) 0.4335(3) 0.0927(15) Uani 1 1 d D U . . .
H67 H 0.927015 0.126920 0.423979 0.111 Uiso 1 1 calc R U . . .
C68 C 0.9772(4) 0.2116(4) 0.3657(3) 0.0929(18) Uani 1 1 d D U . . .
H68A H 0.993316 0.256693 0.369711 0.139 Uiso 1 1 calc R U . . .
H68B H 0.930817 0.227533 0.341080 0.139 Uiso 1 1 calc R U . . .
H68C H 1.025669 0.179937 0.341908 0.139 Uiso 1 1 calc R U . . .
C69 C 1.0113(5) 0.1220(5) 0.4743(4) 0.129(3) Uani 1 1 d D U . . .
H69A H 1.052185 0.084911 0.450561 0.194 Uiso 1 1 calc R U . . .
H69B H 0.982691 0.095116 0.516418 0.194 Uiso 1 1 calc R U . . .
H69C H 1.040694 0.155949 0.483364 0.194 Uiso 1 1 calc R U . . .
C70 C 0.9280(7) 0.0302(4) 0.7469(5) 0.1247(15) Uani 1 1 d . U . . .
H70 H 0.977721 0.049943 0.747222 0.150 Uiso 1 1 calc R U . . .
C71 C 0.8779(7) 0.0178(5) 0.8184(5) 0.1303(18) Uani 1 1 d . U . . .
H71A H 0.821447 0.012317 0.818195 0.196 Uiso 1 1 calc R U . . .
H71B H 0.872930 0.061710 0.837363 0.196 Uiso 1 1 calc R U . . .
H71C H 0.907169 -0.028447 0.845282 0.196 Uiso 1 1 calc R U . . .
C72 C 0.9603(7) -0.0379(5) 0.7203(5) 0.1348(18) Uani 1 1 d . U . . .
H72A H 0.996516 -0.075806 0.748891 0.202 Uiso 1 1 calc R U . . .
H72B H 0.993072 -0.025496 0.675251 0.202 Uiso 1 1 calc R U . . .
H72C H 0.913106 -0.058560 0.718698 0.202 Uiso 1 1 calc R U . . .
C73 C 0.7445(4) 0.1306(4) 0.6110(3) 0.0850(13) Uani 1 1 d . U . . .
H73 H 0.723891 0.109285 0.658978 0.102 Uiso 1 1 calc R U . . .
C74 C 0.6697(5) 0.1704(6) 0.5789(4) 0.121(2) Uani 1 1 d . U . . .
H74A H 0.688777 0.195849 0.532980 0.182 Uiso 1 1 calc R U . . .
H74B H 0.633108 0.208295 0.603895 0.182 Uiso 1 1 calc R U . . .
H74C H 0.638303 0.133034 0.578989 0.182 Uiso 1 1 calc R U . . .
C75 C 0.8000(6) 0.0663(5) 0.5793(5) 0.120(2) Uani 1 1 d . U . . .
H75A H 0.773378 0.022345 0.593861 0.180 Uiso 1 1 calc R U . . .
H75B H 0.855007 0.051868 0.592721 0.180 Uiso 1 1 calc R U . . .
H75C H 0.807611 0.082771 0.530720 0.180 Uiso 1 1 calc R U . . .
C76 C 0.7040(9) 0.4105(6) 0.5045(9) 0.0938(14) Uani 0.407(9) 1 d D U P G 1
H76 H 0.743072 0.434218 0.465605 0.113 Uiso 0.407(9) 1 calc R U P G 1
C77 C 0.6768(11) 0.4689(11) 0.5485(10) 0.103(2) Uani 0.407(9) 1 d D U P G 1
H77A H 0.643647 0.516127 0.525802 0.155 Uiso 0.407(9) 1 calc R U P G 1
H77B H 0.726917 0.479299 0.557099 0.155 Uiso 0.407(9) 1 calc R U P G 1
H77C H 0.642485 0.448651 0.590736 0.155 Uiso 0.407(9) 1 calc R U P G 1
C78 C 0.6272(10) 0.4156(10) 0.4736(10) 0.100(2) Uani 0.407(9) 1 d D U P G 1
H78A H 0.600821 0.372458 0.496846 0.149 Uiso 0.407(9) 1 calc R U P G 1
H78B H 0.646321 0.414117 0.426342 0.149 Uiso 0.407(9) 1 calc R U P G 1
H78C H 0.586174 0.463417 0.478243 0.149 Uiso 0.407(9) 1 calc R U P G 1
C79 C 0.6723(5) 0.2493(6) 0.7677(5) 0.149(2) Uani 1 1 d D U . . .
C80 C 0.6053(16) 0.241(2) 0.7358(16) 0.164(5) Uani 0.327(10) 1 d D U P H 1
H80A H 0.549518 0.256661 0.762622 0.246 Uiso 0.327(10) 1 calc R U P H 1
H80B H 0.608561 0.272958 0.690852 0.246 Uiso 0.327(10) 1 calc R U P H 1
H80C H 0.614094 0.187474 0.733329 0.246 Uiso 0.327(10) 1 calc R U P H 1
C81 C 0.686(2) 0.3157(16) 0.7890(18) 0.166(5) Uani 0.327(10) 1 d D U P H 1
H81A H 0.633161 0.339236 0.815306 0.249 Uiso 0.327(10) 1 calc R U P H 1
H81B H 0.729862 0.297434 0.816084 0.249 Uiso 0.327(10) 1 calc R U P H 1
H81C H 0.703300 0.353453 0.749508 0.249 Uiso 0.327(10) 1 calc R U P H 1
C82 C 0.8303(5) 0.2244(5) 0.8889(4) 0.1033(16) Uani 1 1 d . U . . .
H82 H 0.795984 0.206083 0.866536 0.124 Uiso 1 1 calc R U . . .
C83 C 0.8649(7) 0.1570(7) 0.9433(5) 0.158(3) Uani 1 1 d . U . . .
H83A H 0.910768 0.120786 0.922059 0.237 Uiso 1 1 calc R U . . .
H83B H 0.819497 0.131338 0.969051 0.237 Uiso 1 1 calc R U . . .
H83C H 0.886214 0.176509 0.972995 0.237 Uiso 1 1 calc R U . . .
C84 C 0.7778(6) 0.2894(6) 0.9148(6) 0.150(3) Uani 1 1 d . U . . .
H84A H 0.810908 0.309126 0.935792 0.225 Uiso 1 1 calc R U . . .
H84B H 0.729923 0.273893 0.947966 0.225 Uiso 1 1 calc R U . . .
H84C H 0.756955 0.329215 0.878396 0.225 Uiso 1 1 calc R U . . .
C22 C 0.4483(8) 0.9478(5) 0.6710(6) 0.102(2) Uani 0.529(11) 1 d D U P C 2
H22 H 0.486291 0.940410 0.702878 0.123 Uiso 0.529(11) 1 calc R U P C 2
C23 C 1.1527(17) 0.0038(10) 0.7976(12) 0.128(5) Uani 0.351(10) 1 d D U P E 2
H23A H 1.168794 -0.041357 0.831948 0.192 Uiso 0.351(10) 1 calc R U P E 2
H23B H 1.202608 0.012763 0.763750 0.192 Uiso 0.351(10) 1 calc R U P E 2
H23C H 1.110800 -0.004548 0.776811 0.192 Uiso 0.351(10) 1 calc R U P E 2
C37 C 0.1482(9) 0.7382(8) 0.8572(7) 0.0874(18) Uani 0.508(10) 1 d D U P B 2
H37 H 0.110174 0.767234 0.824991 0.105 Uiso 0.508(10) 1 calc R U P B 2
C40 C 0.3745(10) 1.0133(6) 0.6856(9) 0.125(3) Uani 0.529(11) 1 d D U P C 2
H40A H 0.328392 1.013209 0.664833 0.187 Uiso 0.529(11) 1 calc R U P C 2
H40B H 0.392542 1.061670 0.667566 0.187 Uiso 0.529(11) 1 calc R U P C 2
H40C H 0.354914 1.007062 0.733872 0.187 Uiso 0.529(11) 1 calc R U P C 2
C85 C 0.1793(10) 0.7981(9) 0.8755(8) 0.095(3) Uani 0.508(10) 1 d D U P B 2
H85A H 0.238328 0.778429 0.880444 0.143 Uiso 0.508(10) 1 calc R U P B 2
H85B H 0.144811 0.810037 0.917507 0.143 Uiso 0.508(10) 1 calc R U P B 2
H85C H 0.174805 0.844349 0.840182 0.143 Uiso 0.508(10) 1 calc R U P B 2
C86 C 0.3828(14) 0.5333(13) 0.7292(15) 0.0812(19) Uani 0.254(10) 1 d D U P A 2
H86 H 0.369492 0.555446 0.683621 0.097 Uiso 0.254(10) 1 calc R U P A 2
C87 C 0.369(2) 0.4536(13) 0.7519(15) 0.081(3) Uani 0.254(10) 1 d D U P A 2
H87A H 0.419316 0.419040 0.766783 0.122 Uiso 0.254(10) 1 calc R U P A 2
H87B H 0.357855 0.437918 0.714826 0.122 Uiso 0.254(10) 1 calc R U P A 2
H87C H 0.320444 0.451814 0.788763 0.122 Uiso 0.254(10) 1 calc R U P A 2
C88 C 0.4988(10) 0.9709(7) 0.6008(7) 0.124(3) Uani 0.529(11) 1 d D U P C 2
H88A H 0.558019 0.944189 0.599083 0.187 Uiso 0.529(11) 1 calc R U P C 2
H88B H 0.494911 1.026078 0.589938 0.187 Uiso 0.529(11) 1 calc R U P C 2
H88C H 0.475771 0.957289 0.568460 0.187 Uiso 0.529(11) 1 calc R U P C 2
C89 C 0.5901(11) 0.9714(8) 0.8194(10) 0.099(2) Uani 0.279(9) 1 d D U P D 2
H89 H 0.580103 0.950800 0.868586 0.119 Uiso 0.279(9) 1 calc R U P D 2
C90 C 1.1425(4) 0.1593(4) 0.6119(4) 0.0530(10) Uani 0.654(8) 1 d D U P F 2
H90 H 1.139138 0.151052 0.660928 0.064 Uiso 0.654(8) 1 calc R U P F 2
C91 C 0.6327(7) 0.1935(8) 0.8239(6) 0.149(4) Uani 0.673(10) 1 d D U P H 2
H91A H 0.576317 0.194777 0.817592 0.224 Uiso 0.673(10) 1 calc R U P H 2
H91B H 0.628237 0.207264 0.866283 0.224 Uiso 0.673(10) 1 calc R U P H 2
H91C H 0.667812 0.141999 0.824300 0.224 Uiso 0.673(10) 1 calc R U P H 2
C92 C 0.4741(15) 0.5327(17) 0.7275(18) 0.091(3) Uani 0.254(10) 1 d D U P A 2
H92A H 0.482963 0.584845 0.711978 0.137 Uiso 0.254(10) 1 calc R U P A 2
H92B H 0.511277 0.500966 0.696998 0.137 Uiso 0.254(10) 1 calc R U P A 2
H92C H 0.486906 0.511870 0.772258 0.137 Uiso 0.254(10) 1 calc R U P A 2
C93 C 0.5174(12) 1.0350(9) 0.8026(16) 0.109(3) Uani 0.279(9) 1 d D U P D 2
H93A H 0.497881 1.027479 0.765380 0.163 Uiso 0.279(9) 1 calc R U P D 2
H93B H 0.535315 1.083575 0.789829 0.163 Uiso 0.279(9) 1 calc R U P D 2
H93C H 0.471419 1.035680 0.841411 0.163 Uiso 0.279(9) 1 calc R U P D 2
C94 C 0.6753(12) 0.9925(11) 0.7977(15) 0.106(3) Uani 0.279(9) 1 d D U P D 2
H94A H 0.719896 0.946026 0.801970 0.159 Uiso 0.279(9) 1 calc R U P D 2
H94B H 0.679452 1.024766 0.825905 0.159 Uiso 0.279(9) 1 calc R U P D 2
H94C H 0.681615 1.020284 0.751174 0.159 Uiso 0.279(9) 1 calc R U P D 2
C95 C 1.1144(18) 0.0723(15) 0.9001(8) 0.124(4) Uani 0.351(10) 1 d D U P E 2
H95A H 1.056113 0.079127 0.924807 0.186 Uiso 0.351(10) 1 calc R U P E 2
H95B H 1.138537 0.114206 0.901127 0.186 Uiso 0.351(10) 1 calc R U P E 2
H95C H 1.147781 0.023747 0.920694 0.186 Uiso 0.351(10) 1 calc R U P E 2
C96 C 0.6079(7) 0.3225(8) 0.7483(8) 0.172(4) Uani 0.673(10) 1 d D U P H 2
H96A H 0.630663 0.351217 0.704676 0.259 Uiso 0.673(10) 1 calc R U P H 2
H96B H 0.595841 0.353541 0.781659 0.259 Uiso 0.673(10) 1 calc R U P H 2
H96C H 0.555741 0.309871 0.746016 0.259 Uiso 0.673(10) 1 calc R U P H 2
C97 C 0.6776(6) 0.3952(6) 0.5080(6) 0.0947(13) Uani 0.593(9) 1 d D U P G 2
H97 H 0.690029 0.432615 0.465300 0.114 Uiso 0.593(9) 1 calc R U P G 2
C98 C 0.0997(10) 0.6834(9) 0.9078(8) 0.101(3) Uani 0.508(10) 1 d D U P B 2
H98A H 0.082880 0.652298 0.884862 0.152 Uiso 0.508(10) 1 calc R U P B 2
H98B H 0.049257 0.712326 0.932334 0.152 Uiso 0.508(10) 1 calc R U P B 2
H98C H 0.135491 0.650271 0.939040 0.152 Uiso 0.508(10) 1 calc R U P B 2
C100 C 1.1346(10) 0.0830(7) 0.6242(8) 0.0581(17) Uani 0.346(8) 1 d D U P F 1
H10A H 1.120410 0.089593 0.670314 0.087 Uiso 0.346(8) 1 calc R U P F 1
H10B H 1.188394 0.046167 0.617498 0.087 Uiso 0.346(8) 1 calc R U P F 1
H10C H 1.090133 0.064223 0.615269 0.087 Uiso 0.346(8) 1 calc R U P F 1
C99 C 1.2132(10) 0.1834(10) 0.5975(8) 0.0567(17) Uani 0.346(8) 1 d D U P F 1
H99A H 1.221585 0.233621 0.571383 0.085 Uiso 0.346(8) 1 calc R U P F 1
H99B H 1.265818 0.145284 0.590230 0.085 Uiso 0.346(8) 1 calc R U P F 1
H99C H 1.196742 0.184942 0.644904 0.085 Uiso 0.346(8) 1 calc R U P F 1
C101 C 0.6906(7) 0.4210(8) 0.5682(7) 0.1028(19) Uani 0.593(9) 1 d D U P G 2
H10D H 0.705405 0.376072 0.603145 0.154 Uiso 0.593(9) 1 calc R U P G 2
H10E H 0.638371 0.454303 0.585828 0.154 Uiso 0.593(9) 1 calc R U P G 2
H10F H 0.736224 0.448721 0.553593 0.154 Uiso 0.593(9) 1 calc R U P G 2
C102 C 0.5928(6) 0.3756(7) 0.5165(7) 0.102(2) Uani 0.593(9) 1 d D U P G 2
H10G H 0.600719 0.330366 0.498591 0.153 Uiso 0.593(9) 1 calc R U P G 2
H10H H 0.555552 0.418605 0.492605 0.153 Uiso 0.593(9) 1 calc R U P G 2
H10I H 0.567311 0.365351 0.563976 0.153 Uiso 0.593(9) 1 calc R U P G 2

loop_
_atom_site_aniso_label
_atom_site_aniso_U_11
_atom_site_aniso_U_22
_atom_site_aniso_U_33
_atom_site_aniso_U_23
_atom_site_aniso_U_13
_atom_site_aniso_U_12
Ti1 0.0397(4) 0.0396(4) 0.0405(4) -0.0122(3) -0.0145(3) 0.0006(3)
Ti2 0.0511(4) 0.0388(4) 0.0342(4) -0.0042(3) -0.0125(3) -0.0017(3)
Ti3 0.0371(3) 0.0306(3) 0.0321(3) -0.0084(3) -0.0078(3) -0.0012(3)
Ti4 0.0539(5) 0.0606(5) 0.0424(4) -0.0070(4) -0.0054(3) -0.0237(4)
Ti5 0.0445(4) 0.0465(4) 0.0442(4) -0.0149(3) -0.0136(3) -0.0068(3)
Ti6 0.0316(3) 0.0357(4) 0.0478(4) -0.0120(3) -0.0106(3) -0.0024(3)
Ti7 0.0385(4) 0.0389(4) 0.0500(4) -0.0017(3) -0.0057(3) -0.0092(3)
Ti8 0.0288(3) 0.0324(3) 0.0342(3) -0.0056(3) -0.0063(3) -0.0018(2)
Ti9 0.0419(4) 0.0520(4) 0.0357(4) -0.0011(3) -0.0099(3) -0.0048(3)
Ti10 0.0403(4) 0.0520(4) 0.0453(4) -0.0097(3) -0.0151(3) -0.0086(3)
S1 0.0350(5) 0.0406(5) 0.0441(5) -0.0177(4) -0.0108(4) 0.0035(4)
O1 0.0352(13) 0.0402(14) 0.0446(15) -0.0150(12) -0.0104(12) 0.0010(11)
O2 0.0320(13) 0.0387(14) 0.0420(15) -0.0126(11) -0.0036(11) -0.0019(11)
O3 0.0381(14) 0.0408(15) 0.0469(15) -0.0170(12) -0.0129(12) 0.0004(11)
O4 0.0418(14) 0.0356(13) 0.0384(14) -0.0151(11) -0.0109(11) 0.0026(11)
O5 0.0456(16) 0.0624(19) 0.0474(16) 0.0004(14) -0.0169(13) -0.0243(14)
O6 0.0356(14) 0.0509(16) 0.0392(14) -0.0087(12) -0.0133(11) -0.0067(12)
O7 0.0311(12) 0.0317(13) 0.0404(14) -0.0062(10) -0.0055(11) -0.0022(10)
O8 0.0399(14) 0.0508(16) 0.0350(14) -0.0036(12) -0.0091(11) -0.0111(12)
O9 0.0443(15) 0.0420(15) 0.0405(15) -0.0014(12) -0.0097(12) -0.0078(12)
O10 0.077(2) 0.112(3) 0.0476(16) -0.0275(17) -0.0082(15) -0.0133(19)
O11 0.099(2) 0.067(2) 0.074(2) -0.0237(17) -0.0298(19) -0.0184(18)
O12 0.0473(16) 0.070(2) 0.0460(17) -0.0021(14) -0.0223(14) -0.0076(15)
O13 0.0442(16) 0.104(3) 0.073(2) -0.0131(19) -0.0153(15) -0.0093(17)
O14 0.105(3) 0.059(2) 0.099(3) 0.0165(19) -0.056(2) -0.0196(19)
O15 0.0347(13) 0.0379(14) 0.0465(15) -0.0114(12) -0.0055(11) 0.0020(11)
O16 0.105(3) 0.0403(17) 0.121(3) 0.0025(18) -0.050(2) -0.0208(18)
O17 0.0507(17) 0.0479(17) 0.070(2) -0.0274(15) -0.0241(15) -0.0006(13)
O18 0.0350(14) 0.0446(16) 0.0632(19) -0.0024(13) -0.0074(13) -0.0117(12)
O19 0.0371(14) 0.0426(15) 0.0575(17) -0.0136(13) -0.0177(13) -0.0031(11)
O20 0.064(2) 0.145(3) 0.060(2) -0.027(2) 0.0075(17) -0.039(2)
O21 0.0583(17) 0.0511(17) 0.0333(14) -0.0091(12) -0.0151(13) -0.0026(13)
O22 0.0519(16) 0.0478(16) 0.0512(17) -0.0174(13) -0.0217(14) -0.0038(13)
O23 0.0445(16) 0.0518(17) 0.0586(18) -0.0173(14) -0.0224(14) 0.0045(13)
O24 0.074(2) 0.142(4) 0.058(2) -0.047(2) 0.0042(17) -0.036(2)
O25 0.098(3) 0.0436(17) 0.101(3) 0.0041(17) -0.057(2) -0.0016(17)
O26 0.186(4) 0.072(2) 0.128(3) 0.017(2) -0.078(3) -0.060(2)
O27 0.0498(13) 0.0393(13) 0.0465(15) -0.0138(11) -0.0069(12) -0.0006(11)
O28 0.072(2) 0.077(2) 0.0583(19) -0.0133(16) -0.0115(16) -0.0421(18)
O29 0.058(2) 0.203(5) 0.082(3) -0.061(3) 0.011(2) -0.035(3)
O30 0.0622(19) 0.079(2) 0.116(3) -0.024(2) -0.0354(19) 0.0003(16)
O31 0.0692(19) 0.068(2) 0.0585(19) -0.0298(16) -0.0043(15) -0.0170(16)
O32 0.0676(19) 0.0622(19) 0.0420(16) -0.0025(14) -0.0251(14) -0.0267(16)
O33 0.0442(15) 0.0478(16) 0.0426(15) -0.0103(12) -0.0140(12) -0.0117(12)
O34 0.0448(15) 0.0467(15) 0.0373(14) -0.0092(12) -0.0075(12) -0.0137(12)
O35 0.0518(16) 0.0403(15) 0.0385(15) -0.0053(12) -0.0070(12) -0.0091(12)
O36 0.0407(14) 0.0347(13) 0.0341(13) -0.0085(10) -0.0088(11) -0.0007(11)
N1 0.0293(15) 0.0363(16) 0.0369(16) -0.0088(13) -0.0087(13) -0.0016(12)
N2 0.0324(16) 0.0414(17) 0.0399(18) -0.0070(14) -0.0104(13) -0.0072(13)
N3 0.0380(16) 0.0326(16) 0.0380(17) -0.0108(13) -0.0117(13) 0.0000(13)
N4 0.0433(18) 0.0377(17) 0.0371(17) -0.0080(13) -0.0133(14) -0.0060(14)
C1 0.036(2) 0.085(4) 0.075(3) -0.047(3) -0.015(2) 0.004(2)
C2 0.042(2) 0.081(3) 0.068(3) -0.046(3) -0.012(2) 0.000(2)
C3 0.0354(19) 0.0330(18) 0.038(2) -0.0106(15) -0.0058(15) -0.0035(15)
C4 0.0318(18) 0.0367(19) 0.038(2) -0.0076(15) -0.0064(15) -0.0007(15)
C5 0.036(2) 0.0318(18) 0.0350(19) -0.0049(15) -0.0056(15) -0.0035(15)
C6 0.042(2) 0.0300(18) 0.0335(19) -0.0064(15) -0.0053(16) -0.0016(15)
C7 0.093(2) 0.115(3) 0.0531(18) -0.0254(19) -0.0054(18) -0.005(2)
C8 0.110(4) 0.127(4) 0.061(3) -0.018(3) -0.002(3) 0.002(3)
C9 0.106(4) 0.118(4) 0.067(3) -0.026(3) -0.001(3) 0.004(3)
C10 0.099(3) 0.069(3) 0.078(3) -0.021(3) -0.023(3) -0.015(3)
C11 0.108(5) 0.086(4) 0.087(5) -0.008(4) -0.004(4) -0.003(4)
C12 0.106(4) 0.075(4) 0.090(5) -0.018(4) -0.013(4) -0.019(4)
C13 0.057(3) 0.100(4) 0.052(3) 0.003(3) -0.031(2) -0.012(3)
C14 0.075(4) 0.093(5) 0.110(5) 0.000(4) -0.053(4) 0.002(3)
C15 0.098(5) 0.128(6) 0.082(4) -0.032(4) -0.061(4) -0.006(4)
C16 0.054(3) 0.107(3) 0.080(3) -0.019(3) -0.013(3) -0.008(3)
C17 0.079(5) 0.112(5) 0.100(5) -0.028(5) -0.005(5) -0.007(5)
C18 0.062(4) 0.122(5) 0.096(5) -0.016(5) -0.007(4) -0.007(4)
C19 0.124(4) 0.069(3) 0.113(4) 0.013(3) -0.038(3) -0.018(3)
C20 0.139(6) 0.071(5) 0.124(6) 0.012(5) -0.029(5) -0.014(5)
C21 0.150(7) 0.084(6) 0.125(6) 0.019(6) -0.021(6) -0.013(6)
C24 0.156(6) 0.130(6) 0.100(5) -0.025(4) 0.044(5) -0.033(5)
C25 0.108(5) 0.136(6) 0.085(4) -0.035(4) 0.007(4) -0.017(4)
C26 0.090(3) 0.133(4) 0.065(3) -0.025(3) 0.013(2) -0.032(3)
C27 0.149(6) 0.057(4) 0.143(6) 0.009(4) -0.045(5) -0.024(4)
C28 0.124(3) 0.048(2) 0.127(4) 0.000(3) -0.045(3) -0.025(3)
C29 0.143(5) 0.064(4) 0.127(5) -0.012(4) -0.048(5) -0.027(4)
C30 0.094(4) 0.046(3) 0.092(4) -0.027(3) -0.009(3) 0.005(3)
C31 0.149(7) 0.059(4) 0.157(8) -0.038(4) -0.064(6) 0.033(4)
C32 0.118(6) 0.108(6) 0.109(6) -0.064(5) -0.046(5) 0.010(4)
C33 0.044(3) 0.062(3) 0.090(4) 0.013(3) -0.013(3) -0.022(2)
C34 0.068(4) 0.086(4) 0.141(6) 0.000(4) -0.037(4) -0.042(3)
C35 0.045(3) 0.097(5) 0.093(4) -0.002(4) 0.002(3) -0.008(3)
C36 0.055(3) 0.046(2) 0.078(3) -0.016(2) -0.033(2) -0.001(2)
C38 0.109(5) 0.076(4) 0.088(4) 0.001(3) -0.052(4) -0.020(4)
C39 0.059(3) 0.082(4) 0.135(6) -0.032(4) -0.045(4) 0.018(3)
C41 0.075(4) 0.081(4) 0.097(5) -0.047(3) -0.040(3) 0.001(3)
C42 0.171(9) 0.215(11) 0.075(5) -0.070(6) -0.007(5) -0.086(9)
C43 0.251(13) 0.098(6) 0.156(9) -0.060(6) -0.088(9) -0.044(7)
C44 0.037(2) 0.0312(18) 0.042(2) -0.0061(16) -0.0062(16) -0.0019(15)
C45 0.0342(19) 0.0355(19) 0.037(2) -0.0088(16) -0.0047(16) -0.0004(15)
C46 0.051(2) 0.056(3) 0.040(2) -0.0014(19) -0.0096(19) -0.010(2)
C47 0.049(2) 0.049(2) 0.051(3) 0.0003(19) -0.008(2) -0.0158(19)
C48 0.066(3) 0.051(2) 0.038(2) -0.0039(18) -0.015(2) -0.016(2)
C49 0.045(2) 0.0350(19) 0.035(2) -0.0086(15) -0.0089(16) -0.0018(16)
C50 0.041(2) 0.0306(18) 0.040(2) -0.0088(16) -0.0086(16) -0.0005(15)
C51 0.051(2) 0.056(3) 0.049(2) -0.004(2) -0.009(2) -0.017(2)
C52 0.067(3) 0.048(3) 0.073(3) -0.021(2) -0.030(3) -0.003(2)
C53 0.139(6) 0.073(4) 0.088(5) -0.039(3) -0.026(4) -0.020(4)
C54 0.101(5) 0.069(4) 0.080(4) -0.006(3) -0.028(3) -0.036(3)
C55 0.076(3) 0.067(3) 0.041(2) -0.013(2) -0.022(2) -0.007(3)
C56 0.083(4) 0.076(4) 0.054(3) -0.025(3) -0.013(3) -0.008(3)
C57 0.084(4) 0.116(5) 0.060(3) -0.029(3) -0.038(3) 0.000(4)
C58 0.044(3) 0.083(4) 0.083(4) -0.041(3) -0.020(3) 0.001(2)
C59 0.065(4) 0.141(7) 0.102(5) -0.012(5) -0.005(4) -0.031(4)
C60 0.061(4) 0.131(7) 0.142(7) -0.036(5) -0.047(4) 0.023(4)
C61 0.117(3) 0.073(3) 0.127(3) 0.013(3) -0.056(3) 0.009(3)
C62 0.133(6) 0.089(6) 0.145(6) 0.030(5) -0.050(6) 0.003(5)
C63 0.093(6) 0.086(6) 0.155(7) 0.019(6) -0.043(6) 0.006(5)
C64 0.0544(17) 0.0443(17) 0.051(2) -0.0118(17) -0.0048(18) 0.0026(15)
C65 0.064(2) 0.047(2) 0.058(3) -0.011(2) 0.000(3) 0.006(2)
C66 0.054(2) 0.053(2) 0.055(3) -0.007(2) -0.005(2) 0.001(2)
C67 0.091(3) 0.091(3) 0.080(3) -0.029(2) 0.002(2) 0.001(3)
C68 0.091(4) 0.107(4) 0.081(4) -0.038(3) 0.008(3) -0.027(3)
C69 0.096(5) 0.139(6) 0.122(5) -0.025(5) -0.013(4) 0.014(4)
C70 0.189(4) 0.074(2) 0.129(3) 0.017(2) -0.074(3) -0.057(2)
C71 0.193(4) 0.077(3) 0.131(3) 0.018(3) -0.069(3) -0.053(3)
C72 0.195(4) 0.081(3) 0.137(3) 0.017(3) -0.065(3) -0.051(3)
C73 0.095(3) 0.098(3) 0.081(3) -0.013(2) -0.016(2) -0.059(3)
C74 0.115(5) 0.149(6) 0.126(5) 0.000(5) -0.041(4) -0.083(4)
C75 0.154(6) 0.102(5) 0.130(5) -0.037(4) -0.015(5) -0.071(4)
C76 0.068(2) 0.086(3) 0.121(3) -0.021(2) -0.031(2) 0.004(2)
C77 0.077(3) 0.089(3) 0.129(4) -0.017(3) -0.026(3) 0.006(3)
C78 0.071(3) 0.092(3) 0.125(4) -0.019(3) -0.030(3) 0.006(3)
C79 0.085(3) 0.207(6) 0.132(4) -0.042(4) 0.015(3) -0.017(4)
C80 0.103(7) 0.209(8) 0.153(7) -0.044(7) 0.009(7) -0.015(7)
C81 0.104(7) 0.212(8) 0.154(7) -0.041(7) 0.003(7) -0.011(7)
C82 0.085(3) 0.147(4) 0.085(3) -0.049(3) 0.019(3) -0.045(3)
C83 0.134(6) 0.190(7) 0.119(6) -0.019(6) 0.025(5) -0.043(6)
C84 0.121(5) 0.157(6) 0.164(6) -0.077(5) 0.051(5) -0.048(5)
C22 0.119(4) 0.069(3) 0.110(4) 0.013(3) -0.045(3) -0.017(3)
C23 0.131(8) 0.083(7) 0.142(8) 0.002(7) -0.052(7) 0.021(7)
C37 0.057(3) 0.108(3) 0.086(3) -0.019(3) -0.006(3) -0.008(3)
C40 0.140(6) 0.080(5) 0.127(6) 0.015(5) -0.028(5) -0.013(5)
C85 0.070(5) 0.111(5) 0.095(5) -0.031(4) -0.005(5) -0.006(5)
C86 0.100(3) 0.071(3) 0.078(3) -0.021(3) -0.023(3) -0.016(3)
C87 0.098(5) 0.072(5) 0.081(6) -0.023(5) -0.023(5) -0.019(5)
C88 0.140(6) 0.084(5) 0.127(5) 0.013(5) -0.024(5) -0.024(5)
C89 0.124(4) 0.050(3) 0.128(4) -0.001(3) -0.045(4) -0.024(3)
C90 0.0539(16) 0.0445(16) 0.050(2) -0.0113(16) -0.0055(17) 0.0040(14)
C91 0.096(6) 0.214(9) 0.125(7) -0.030(7) 0.014(6) -0.049(6)
C92 0.104(5) 0.075(5) 0.087(5) -0.019(5) -0.013(5) -0.011(5)
C93 0.133(6) 0.055(5) 0.136(6) 0.000(5) -0.040(6) -0.025(5)
C94 0.131(6) 0.058(5) 0.133(6) -0.005(5) -0.045(5) -0.025(5)
C95 0.129(7) 0.087(6) 0.135(7) 0.012(6) -0.060(6) 0.008(6)
C96 0.105(5) 0.212(8) 0.165(6) -0.036(6) 0.004(5) -0.007(6)
C97 0.069(2) 0.086(3) 0.122(3) -0.021(2) -0.030(2) 0.004(2)
C98 0.071(5) 0.116(5) 0.089(5) -0.007(5) -0.001(4) -0.003(4)
C100 0.060(3) 0.046(3) 0.053(3) -0.011(3) -0.002(3) 0.005(2)
C99 0.055(3) 0.049(3) 0.052(3) -0.007(3) -0.005(3) 0.003(2)
C101 0.079(3) 0.088(3) 0.129(4) -0.022(3) -0.027(3) 0.007(3)
C102 0.072(3) 0.095(4) 0.127(4) -0.020(3) -0.027(3) 0.005(3)

loop_
_atom_type_symbol
_atom_type_description
_atom_type_scat_dispersion_real
_atom_type_scat_dispersion_imag
_atom_type_scat_source
C C 0.0181 0.0091 'International Tables Vol C Tables 4.2.6.8 and 6.1.1.4'
H H 0.0000 0.0000 'International Tables Vol C Tables 4.2.6.8 and 6.1.1.4'
N N 0.0311 0.0180 'International Tables Vol C Tables 4.2.6.8 and 6.1.1.4'
O O 0.0492 0.0322 'International Tables Vol C Tables 4.2.6.8 and 6.1.1.4'
S S 0.3331 0.5567 'International Tables Vol C Tables 4.2.6.8 and 6.1.1.4'
Ti Ti 0.2191 1.8069 'International Tables Vol C Tables 4.2.6.8 and 6.1.1.4'

loop_
_geom_angle_atom_site_label_1
_geom_angle_atom_site_label_2
_geom_angle_atom_site_label_3
_geom_angle
_geom_angle_site_symmetry_1
_geom_angle_site_symmetry_3
_geom_angle_publ_flag
O3 Ti1 Ti2 77.32(8) . . ?
O21 Ti1 Ti2 38.63(8) . . ?
O21 Ti1 O3 82.62(11) . . ?
O22 Ti1 Ti2 140.54(11) . . ?
O22 Ti1 O3 82.83(12) . . ?
O22 Ti1 O21 105.54(13) . . ?
O22 Ti1 O23 97.09(14) . . ?
O22 Ti1 O33 94.54(13) . . ?
O22 Ti1 O36 163.27(12) . . ?
O23 Ti1 Ti2 102.24(11) . . ?
O23 Ti1 O3 179.09(13) . . ?
O23 Ti1 O21 96.54(13) . . ?
O23 Ti1 O33 95.76(13) . . ?
O23 Ti1 O36 99.57(12) . . ?
O33 Ti1 Ti2 117.03(8) . . ?
O33 Ti1 O3 85.16(11) . . ?
O33 Ti1 O21 154.89(12) . . ?
O36 Ti1 Ti2 35.63(8) . . ?
O36 Ti1 O3 80.54(10) . . ?
O36 Ti1 O21 74.17(11) . . ?
O36 Ti1 O33 82.25(11) . . ?
Ti3 Ti2 Ti1 69.82(2) . . ?
O21 Ti2 Ti1 38.69(8) . . ?
O21 Ti2 Ti3 107.65(8) . . ?
O24 Ti2 Ti1 118.84(16) . . ?
O24 Ti2 Ti3 122.45(15) . . ?
O24 Ti2 O21 91.64(16) . . ?
O24 Ti2 O35 96.64(15) . . ?
O24 Ti2 O36 139.05(19) . . ?
O25 Ti2 Ti1 114.19(15) . . ?
O25 Ti2 Ti3 118.68(15) . . ?
O25 Ti2 O21 102.41(15) . . ?
O25 Ti2 O24 108.4(2) . . ?
O25 Ti2 O35 105.23(16) . . ?
O25 Ti2 O36 112.23(18) . . ?
O35 Ti2 Ti1 111.43(9) . . ?
O35 Ti2 Ti3 41.99(8) . . ?
O35 Ti2 O21 146.85(12) . . ?
O35 Ti2 O36 77.83(11) . . ?
O36 Ti2 Ti1 36.40(8) . . ?
O36 Ti2 Ti3 36.20(8) . . ?
O36 Ti2 O21 75.00(11) . . ?
Ti2 Ti3 Ti4 73.43(3) . . ?
O4 Ti3 Ti2 84.14(7) . . ?
O4 Ti3 Ti4 90.58(8) . . ?
O4 Ti3 O35 89.13(11) . . ?
O4 Ti3 N3 80.62(11) . . ?
O4 Ti3 N4 88.83(11) . . ?
O27 Ti3 Ti2 100.14(9) . . ?
O27 Ti3 Ti4 96.28(10) . . ?
O27 Ti3 O4 172.72(13) . . ?
O27 Ti3 O34 97.26(13) . . ?
O27 Ti3 O35 97.85(12) . . ?
O27 Ti3 O36 92.42(12) . . ?
O27 Ti3 N3 92.35(13) . . ?
O27 Ti3 N4 86.74(13) . . ?
O34 Ti3 Ti2 108.76(8) . . ?
O34 Ti3 Ti4 36.13(8) . . ?
O34 Ti3 O4 86.84(11) . . ?
O34 Ti3 O35 72.03(11) . . ?
O34 Ti3 N3 137.90(11) . . ?
O34 Ti3 N4 71.84(11) . . ?
O35 Ti3 Ti2 37.44(8) . . ?
O35 Ti3 Ti4 36.12(8) . . ?
O35 Ti3 N3 146.80(11) . . ?
O35 Ti3 N4 143.87(12) . . ?
O36 Ti3 Ti2 36.18(8) . . ?
O36 Ti3 Ti4 109.41(8) . . ?
O36 Ti3 O4 87.58(10) . . ?
O36 Ti3 O34 144.92(12) . . ?
O36 Ti3 O35 73.28(11) . . ?
O36 Ti3 N3 74.79(11) . . ?
O36 Ti3 N4 142.61(12) . . ?
N3 Ti3 Ti2 109.68(8) . . ?
N3 Ti3 Ti4 170.17(8) . . ?
N3 Ti3 N4 67.90(11) . . ?
N4 Ti3 Ti2 172.89(9) . . ?
N4 Ti3 Ti4 107.83(9) . . ?
Ti3 Ti4 Ti5 70.98(2) . . ?
O26 Ti4 Ti3 118.6(2) . . ?
O26 Ti4 Ti5 117.45(19) . . ?
O26 Ti4 O28 91.71(19) . . ?
O26 Ti4 O34 131.4(2) . . ?
O26 Ti4 O35 97.35(19) . . ?
O28 Ti4 Ti3 108.59(10) . . ?
O28 Ti4 Ti5 38.61(9) . . ?
O29 Ti4 Ti3 121.1(2) . . ?
O29 Ti4 Ti5 110.98(18) . . ?
O29 Ti4 O26 111.6(3) . . ?
O29 Ti4 O28 98.35(19) . . ?
O29 Ti4 O34 116.1(2) . . ?
O29 Ti4 O35 105.85(18) . . ?
O34 Ti4 Ti3 37.64(8) . . ?
O34 Ti4 Ti5 34.29(8) . . ?
O34 Ti4 O28 72.88(12) . . ?
O35 Ti4 Ti3 41.41(8) . . ?
O35 Ti4 Ti5 112.37(9) . . ?
O35 Ti4 O28 148.75(13) . . ?
O35 Ti4 O34 78.79(12) . . ?
O28 Ti5 Ti4 39.29(9) . . ?
O30 Ti5 Ti4 115.08(16) . . ?
O30 Ti5 O28 99.93(19) . . ?
O30 Ti5 O31 107.39(19) . . ?
O30 Ti5 O32 100.35(18) . . ?
O30 Ti5 O34 120.66(17) . . ?
O31 Ti5 Ti4 121.99(12) . . ?
O31 Ti5 O28 97.53(16) . . ?
O31 Ti5 O32 92.62(15) . . ?
O31 Ti5 O34 131.93(15) . . ?
O32 Ti5 Ti4 115.37(8) . . ?
O32 Ti5 O28 153.42(13) . . ?
O34 Ti5 Ti4 34.87(8) . . ?
O34 Ti5 O28 74.13(12) . . ?
O34 Ti5 O32 80.80(11) . . ?
O1 Ti6 Ti7 78.69(7) . . ?
O6 Ti6 Ti7 116.80(8) . . ?
O6 Ti6 O1 85.12(11) . . ?
O6 Ti6 O18 154.81(11) . . ?
O7 Ti6 Ti7 35.49(7) . . ?
O7 Ti6 O1 80.96(10) . . ?
O7 Ti6 O6 81.93(10) . . ?
O7 Ti6 O18 74.18(11) . . ?
O17 Ti6 Ti7 101.11(11) . . ?
O17 Ti6 O1 178.86(14) . . ?
O17 Ti6 O6 95.96(14) . . ?
O17 Ti6 O7 99.53(12) . . ?
O17 Ti6 O18 95.77(14) . . ?
O17 Ti6 O19 97.12(13) . . ?
O18 Ti6 Ti7 38.74(8) . . ?
O18 Ti6 O1 83.37(12) . . ?
O19 Ti6 Ti7 140.95(10) . . ?
O19 Ti6 O1 82.41(11) . . ?
O19 Ti6 O6 95.04(12) . . ?
O19 Ti6 O7 163.30(12) . . ?
O19 Ti6 O18 105.52(13) . . ?
Ti8 Ti7 Ti6 69.85(2) . . ?
O7 Ti7 Ti6 36.50(7) . . ?
O7 Ti7 Ti8 36.00(8) . . ?
O7 Ti7 O18 75.11(11) . . ?
O9 Ti7 Ti6 112.12(8) . . ?
O9 Ti7 Ti8 42.84(8) . . ?
O9 Ti7 O7 78.60(11) . . ?
O9 Ti7 O18 146.55(12) . . ?
O16 Ti7 Ti6 113.20(15) . . ?
O16 Ti7 Ti8 117.17(16) . . ?
O16 Ti7 O7 110.89(18) . . ?
O16 Ti7 O9 105.29(16) . . ?
O16 Ti7 O18 103.18(16) . . ?
O16 Ti7 O20 110.2(2) . . ?
O18 Ti7 Ti6 38.66(8) . . ?
O18 Ti7 Ti8 107.48(8) . . ?
O20 Ti7 Ti6 118.12(16) . . ?
O20 Ti7 Ti8 122.78(16) . . ?
O20 Ti7 O7 138.52(19) . . ?
O20 Ti7 O9 95.96(16) . . ?
O20 Ti7 O18 90.33(17) . . ?
Ti7 Ti8 Ti9 73.11(2) . . ?
O2 Ti8 Ti7 84.54(8) . . ?
O2 Ti8 Ti9 89.83(8) . . ?
O2 Ti8 O9 88.74(11) . . ?
O2 Ti8 N1 80.74(11) . . ?
O2 Ti8 N2 89.24(11) . . ?
O7 Ti8 Ti7 35.83(8) . . ?
O7 Ti8 Ti9 108.83(8) . . ?
O7 Ti8 O2 87.36(10) . . ?
O7 Ti8 O8 144.12(11) . . ?
O7 Ti8 O9 72.93(11) . . ?
O7 Ti8 N1 74.87(11) . . ?
O7 Ti8 N2 142.65(11) . . ?
O8 Ti8 Ti7 108.32(8) . . ?
O8 Ti8 Ti9 35.84(8) . . ?
O8 Ti8 O2 86.76(11) . . ?
O8 Ti8 O9 71.58(11) . . ?
O8 Ti8 N1 138.53(12) . . ?
O8 Ti8 N2 72.60(11) . . ?
O9 Ti8 Ti7 37.31(7) . . ?
O9 Ti8 Ti9 35.91(7) . . ?
O9 Ti8 N1 146.49(11) . . ?
O9 Ti8 N2 144.18(11) . . ?
O15 Ti8 Ti7 99.05(9) . . ?
O15 Ti8 Ti9 97.44(9) . . ?
O15 Ti8 O2 172.56(12) . . ?
O15 Ti8 O7 91.77(12) . . ?
O15 Ti8 O8 98.20(12) . . ?
O15 Ti8 O9 98.07(12) . . ?
O15 Ti8 N1 91.90(12) . . ?
O15 Ti8 N2 86.97(12) . . ?
N1 Ti8 Ti7 109.59(8) . . ?
N1 Ti8 Ti9 169.78(8) . . ?
N2 Ti8 Ti7 173.63(8) . . ?
N2 Ti8 Ti9 108.34(8) . . ?
N2 Ti8 N1 67.88(11) . . ?
Ti10 Ti9 Ti8 70.21(2) . . ?
O8 Ti9 Ti8 36.49(8) . . ?
O8 Ti9 Ti10 34.34(8) . . ?
O8 Ti9 O12 72.61(12) . . ?
O9 Ti9 Ti8 41.75(8) . . ?
O9 Ti9 Ti10 111.95(9) . . ?
O9 Ti9 O8 78.06(11) . . ?
O9 Ti9 O12 147.19(13) . . ?
O10 Ti9 Ti8 120.29(13) . . ?
O10 Ti9 Ti10 108.07(15) . . ?
O10 Ti9 O8 114.69(17) . . ?
O10 Ti9 O9 106.89(16) . . ?
O10 Ti9 O12 98.59(17) . . ?
O12 Ti9 Ti8 107.09(9) . . ?
O12 Ti9 Ti10 38.50(8) . . ?
O14 Ti9 Ti8 122.71(15) . . ?
O14 Ti9 Ti10 122.09(15) . . ?
O14 Ti9 O8 135.95(19) . . ?
O14 Ti9 O9 98.35(16) . . ?
O14 Ti9 O10 108.4(2) . . ?
O14 Ti9 O12 92.71(16) . . ?
O5 Ti10 Ti9 116.26(9) . . ?
O5 Ti10 O12 152.19(13) . . ?
O8 Ti10 Ti9 35.20(8) . . ?
O8 Ti10 O5 81.35(11) . . ?
O8 Ti10 O12 73.92(12) . . ?
O11 Ti10 Ti9 111.80(15) . . ?
O11 Ti10 O5 100.16(16) . . ?
O11 Ti10 O8 116.84(17) . . ?
O11 Ti10 O12 102.22(17) . . ?
O11 Ti10 O13 107.1(2) . . ?
O12 Ti10 Ti9 38.96(8) . . ?
O13 Ti10 Ti9 125.85(14) . . ?
O13 Ti10 O5 91.44(15) . . ?
O13 Ti10 O8 136.06(17) . . ?
O13 Ti10 O12 97.52(16) . . ?
C3 S1 C4 91.35(18) . . ?
C5 O1 Ti6 134.7(2) . . ?
C5 O2 Ti8 132.1(2) . . ?
C6 O3 Ti1 135.6(2) . . ?
C6 O4 Ti3 131.8(2) . . ?
N2 O5 Ti10 122.5(2) . . ?
N1 O6 Ti6 120.5(2) . . ?
Ti7 O7 Ti6 108.02(12) . . ?
Ti7 O7 Ti8 108.17(12) . . ?
Ti8 O7 Ti6 133.96(13) . . ?
Ti9 O8 Ti8 107.67(13) . . ?
Ti10 O8 Ti8 139.38(15) . . ?
Ti10 O8 Ti9 110.45(13) . . ?
Ti7 O9 Ti8 99.85(12) . . ?
Ti9 O9 Ti7 157.05(16) . . ?
Ti9 O9 Ti8 102.34(12) . . ?
C7 O10 Ti9 148.5(4) . . ?
C10 O11 Ti10 139.3(5) . . ?
C86 O11 Ti10 161.2(10) . . ?
Ti10 O12 Ti9 102.54(12) . . ?
C13 O12 Ti9 126.1(3) . . ?
C13 O12 Ti10 131.3(3) . . ?
C16 O13 Ti10 132.9(5) . . ?
C37 O13 Ti10 152.3(7) . . ?
C19 O14 Ti9 159.0(9) . . ?
C22 O14 Ti9 139.7(6) . . ?
C30 O15 Ti8 137.0(3) . . ?
C28 O16 Ti7 154.8(5) . . ?
C89 O16 Ti7 145.2(8) . . ?
C41 O17 Ti6 135.6(3) . . ?
Ti6 O18 Ti7 102.61(12) . . ?
C33 O18 Ti6 129.7(3) . . ?
C33 O18 Ti7 127.2(3) . . ?
C36 O19 Ti6 143.1(3) . . ?
C26 O20 Ti7 151.2(5) . . ?
Ti2 O21 Ti1 102.67(12) . . ?
C55 O21 Ti1 130.4(3) . . ?
C55 O21 Ti2 126.4(3) . . ?
C52 O22 Ti1 144.1(3) . . ?
C58 O23 Ti1 136.8(3) . . ?
C82 O24 Ti2 154.4(5) . . ?
C61 O25 Ti2 157.4(5) . . ?
C70 O26 Ti4 142.4(5) . . ?
C64 O27 Ti3 161.2(6) . . ?
C90 O27 Ti3 133.8(4) . . ?
Ti5 O28 Ti4 102.11(13) . . ?
C73 O28 Ti4 124.4(3) . . ?
C73 O28 Ti5 133.3(3) . . ?
C79 O29 Ti4 169.5(7) . . ?
C76 O30 Ti5 142.3(6) . . ?
C97 O30 Ti5 163.7(5) . . ?
C67 O31 Ti5 144.3(4) . . ?
N4 O32 Ti5 122.9(2) . . ?
N3 O33 Ti1 120.0(2) . . ?
Ti4 O34 Ti3 106.23(13) . . ?
Ti5 O34 Ti3 139.19(15) . . ?
Ti5 O34 Ti4 110.84(13) . . ?
Ti2 O35 Ti3 100.57(13) . . ?
Ti4 O35 Ti2 156.11(17) . . ?
Ti4 O35 Ti3 102.47(12) . . ?
Ti2 O36 Ti1 107.97(12) . . ?
Ti2 O36 Ti3 107.62(13) . . ?
Ti3 O36 Ti1 133.98(14) . . ?
O6 N1 Ti8 122.7(2) . . ?
C45 N1 Ti8 121.2(2) . . ?
C45 N1 O6 116.1(3) . . ?
O5 N2 Ti8 122.0(2) . . ?
C44 N2 Ti8 121.6(3) . . ?
C44 N2 O5 116.0(3) . . ?
O33 N3 Ti3 123.1(2) . . ?
C50 N3 Ti3 121.4(3) . . ?
C50 N3 O33 115.5(3) . . ?
O32 N4 Ti3 122.3(2) . . ?
C49 N4 Ti3 121.2(2) . . ?
C49 N4 O32 115.6(3) . . ?
C2 C1 H1 123.5 . . ?
C4 C1 H1 123.5 . . ?
C4 C1 C2 113.0(4) . . ?
C1 C2 H2 123.8 . . ?
C3 C2 C1 112.4(4) . . ?
C3 C2 H2 123.8 . . ?
C2 C3 S1 111.7(3) . . ?
C2 C3 C6 128.2(4) . . ?
C6 C3 S1 120.0(3) . . ?
C1 C4 S1 111.4(3) . . ?
C1 C4 C5 127.7(3) . . ?
C5 C4 S1 120.9(3) . . ?
O1 C5 O2 126.9(3) . . ?
O1 C5 C4 117.3(3) . . ?
O2 C5 C4 115.8(3) . . ?
O3 C6 O4 126.6(3) . . ?
O3 C6 C3 118.1(3) . . ?
O4 C6 C3 115.3(3) . . ?
O10 C7 H7 103.2 . . ?
O10 C7 C8 116.4(6) . . ?
O10 C7 C9 111.7(5) . . ?
C8 C7 H7 103.2 . . ?
C8 C7 C9 116.7(5) . . ?
C9 C7 H7 103.2 . . ?
C7 C8 H8A 109.5 . . ?
C7 C8 H8B 109.5 . . ?
C7 C8 H8C 109.5 . . ?
H8A C8 H8B 109.5 . . ?
H8A C8 H8C 109.5 . . ?
H8B C8 H8C 109.5 . . ?
C7 C9 H9A 109.5 . . ?
C7 C9 H9B 109.5 . . ?
C7 C9 H9C 109.5 . . ?
H9A C9 H9B 109.5 . . ?
H9A C9 H9C 109.5 . . ?
H9B C9 H9C 109.5 . . ?
O11 C10 H10 107.6 . . ?
O11 C10 C11 109.1(7) . . ?
O11 C10 C12 109.0(8) . . ?
C11 C10 H10 107.6 . . ?
C12 C10 H10 107.6 . . ?
C12 C10 C11 115.6(8) . . ?
C10 C11 H11A 109.5 . . ?
C10 C11 H11B 109.5 . . ?
C10 C11 H11C 109.5 . . ?
H11A C11 H11B 109.5 . . ?
H11A C11 H11C 109.5 . . ?
H11B C11 H11C 109.5 . . ?
C10 C12 H12A 109.5 . . ?
C10 C12 H12B 109.5 . . ?
C10 C12 H12C 109.5 . . ?
H12A C12 H12B 109.5 . . ?
H12A C12 H12C 109.5 . . ?
H12B C12 H12C 109.5 . . ?
O12 C13 H13 107.6 . . ?
O12 C13 C14 110.6(5) . . ?
O12 C13 C15 109.2(5) . . ?
C14 C13 H13 107.6 . . ?
C14 C13 C15 114.0(5) . . ?
C15 C13 H13 107.6 . . ?
C13 C14 H14A 109.5 . . ?
C13 C14 H14B 109.5 . . ?
C13 C14 H14C 109.5 . . ?
H14A C14 H14B 109.5 . . ?
H14A C14 H14C 109.5 . . ?
H14B C14 H14C 109.5 . . ?
C13 C15 H15A 109.5 . . ?
C13 C15 H15B 109.5 . . ?
C13 C15 H15C 109.5 . . ?
H15A C15 H15B 109.5 . . ?
H15A C15 H15C 109.5 . . ?
H15B C15 H15C 109.5 . . ?
O13 C16 H16 117.0 . . ?
C17 C16 O13 108.2(11) . . ?
C17 C16 H16 117.0 . . ?
C18 C16 O13 99.2(11) . . ?
C18 C16 H16 117.0 . . ?
C18 C16 C17 95.1(13) . . ?
C16 C17 H17A 109.5 . . ?
C16 C17 H17B 109.5 . . ?
C16 C17 H17C 109.5 . . ?
H17A C17 H17B 109.5 . . ?
H17A C17 H17C 109.5 . . ?
H17B C17 H17C 109.5 . . ?
C16 C18 H18A 109.5 . . ?
C16 C18 H18B 109.5 . . ?
C16 C18 H18C 109.5 . . ?
H18A C18 H18B 109.5 . . ?
H18A C18 H18C 109.5 . . ?
H18B C18 H18C 109.5 . . ?
O14 C19 H19 106.3 . . ?
O14 C19 C20 105.8(13) . . ?
O14 C19 C21 114.3(14) . . ?
C20 C19 H19 106.3 . . ?
C20 C19 C21 117.1(16) . . ?
C21 C19 H19 106.3 . . ?
C19 C20 H20A 109.5 . . ?
C19 C20 H20B 109.5 . . ?
C19 C20 H20C 109.5 . . ?
H20A C20 H20B 109.5 . . ?
H20A C20 H20C 109.5 . . ?
H20B C20 H20C 109.5 . . ?
C19 C21 H21A 109.5 . . ?
C19 C21 H21B 109.5 . . ?
C19 C21 H21C 109.5 . . ?
H21A C21 H21B 109.5 . . ?
H21A C21 H21C 109.5 . . ?
H21B C21 H21C 109.5 . . ?
H24A C24 H24B 109.5 . . ?
H24A C24 H24C 109.5 . . ?
H24B C24 H24C 109.5 . . ?
C26 C24 H24A 109.5 . . ?
C26 C24 H24B 109.5 . . ?
C26 C24 H24C 109.5 . . ?
H25A C25 H25B 109.5 . . ?
H25A C25 H25C 109.5 . . ?
H25B C25 H25C 109.5 . . ?
C26 C25 H25A 109.5 . . ?
C26 C25 H25B 109.5 . . ?
C26 C25 H25C 109.5 . . ?
O20 C26 C24 109.6(7) . . ?
O20 C26 C25 111.1(7) . . ?
O20 C26 H26 106.6 . . ?
C24 C26 C25 116.0(7) . . ?
C24 C26 H26 106.6 . . ?
C25 C26 H26 106.6 . . ?
H27A C27 H27B 109.5 . . ?
H27A C27 H27C 109.5 . . ?
H27B C27 H27C 109.5 . . ?
C28 C27 H27A 109.5 . . ?
C28 C27 H27B 109.5 . . ?
C28 C27 H27C 109.5 . . ?
O16 C28 C27 113.0(8) . . ?
O16 C28 H28 105.6 . . ?
O16 C28 C29 105.6(7) . . ?
C27 C28 H28 105.6 . . ?
C27 C28 C29 120.2(10) . . ?
C29 C28 H28 105.6 . . ?
C28 C29 H29A 109.5 . . ?
C28 C29 H29B 109.5 . . ?
C28 C29 H29C 109.5 . . ?
H29A C29 H29B 109.5 . . ?
H29A C29 H29C 109.5 . . ?
H29B C29 H29C 109.5 . . ?
O15 C30 H30 105.3 . . ?
O15 C30 C31 110.1(6) . . ?
O15 C30 C32 112.2(5) . . ?
C31 C30 H30 105.3 . . ?
C32 C30 H30 105.3 . . ?
C32 C30 C31 117.6(6) . . ?
C30 C31 H31A 109.5 . . ?
C30 C31 H31B 109.5 . . ?
C30 C31 H31C 109.5 . . ?
H31A C31 H31B 109.5 . . ?
H31A C31 H31C 109.5 . . ?
H31B C31 H31C 109.5 . . ?
C30 C32 H32A 109.5 . . ?
C30 C32 H32B 109.5 . . ?
C30 C32 H32C 109.5 . . ?
H32A C32 H32B 109.5 . . ?
H32A C32 H32C 109.5 . . ?
H32B C32 H32C 109.5 . . ?
O18 C33 H33 108.3 . . ?
O18 C33 C34 108.9(5) . . ?
O18 C33 C35 110.3(4) . . ?
C34 C33 H33 108.3 . . ?
C35 C33 H33 108.3 . . ?
C35 C33 C34 112.7(5) . . ?
C33 C34 H34A 109.5 . . ?
C33 C34 H34B 109.5 . . ?
C33 C34 H34C 109.5 . . ?
H34A C34 H34B 109.5 . . ?
H34A C34 H34C 109.5 . . ?
H34B C34 H34C 109.5 . . ?
C33 C35 H35A 109.5 . . ?
C33 C35 H35B 109.5 . . ?
C33 C35 H35C 109.5 . . ?
H35A C35 H35B 109.5 . . ?
H35A C35 H35C 109.5 . . ?
H35B C35 H35C 109.5 . . ?
O19 C36 H36 108.8 . . ?
O19 C36 C38 108.6(4) . . ?
O19 C36 C39 110.0(4) . . ?
C38 C36 H36 108.8 . . ?
C38 C36 C39 111.8(5) . . ?
C39 C36 H36 108.8 . . ?
C36 C38 H38A 109.5 . . ?
C36 C38 H38B 109.5 . . ?
C36 C38 H38C 109.5 . . ?
H38A C38 H38B 109.5 . . ?
H38A C38 H38C 109.5 . . ?
H38B C38 H38C 109.5 . . ?
C36 C39 H39A 109.5 . . ?
C36 C39 H39B 109.5 . . ?
C36 C39 H39C 109.5 . . ?
H39A C39 H39B 109.5 . . ?
H39A C39 H39C 109.5 . . ?
H39B C39 H39C 109.5 . . ?
O17 C41 H41 106.6 . . ?
O17 C41 C42 110.4(5) . . ?
O17 C41 C43 110.3(6) . . ?
C42 C41 H41 106.6 . . ?
C42 C41 C43 115.8(7) . . ?
C43 C41 H41 106.6 . . ?
C41 C42 H42A 109.5 . . ?
C41 C42 H42B 109.5 . . ?
C41 C42 H42C 109.5 . . ?
H42A C42 H42B 109.5 . . ?
H42A C42 H42C 109.5 . . ?
H42B C42 H42C 109.5 . . ?
C41 C43 H43A 109.5 . . ?
C41 C43 H43B 109.5 . . ?
C41 C43 H43C 109.5 . . ?
H43A C43 H43B 109.5 . . ?
H43A C43 H43C 109.5 . . ?
H43B C43 H43C 109.5 . . ?
N2 C44 C45 114.5(3) . . ?
N2 C44 C47 123.4(4) . . ?
C45 C44 C47 122.0(3) . . ?
N1 C45 C44 113.8(3) . . ?
N1 C45 C46 123.5(4) . . ?
C44 C45 C46 122.7(4) . . ?
C45 C46 H46A 109.5 . . ?
C45 C46 H46B 109.5 . . ?
C45 C46 H46C 109.5 . . ?
H46A C46 H46B 109.5 . . ?
H46A C46 H46C 109.5 . . ?
H46B C46 H46C 109.5 . . ?
C44 C47 H47A 109.5 . . ?
C44 C47 H47B 109.5 . . ?
C44 C47 H47C 109.5 . . ?
H47A C47 H47B 109.5 . . ?
H47A C47 H47C 109.5 . . ?
H47B C47 H47C 109.5 . . ?
H48A C48 H48B 109.5 . . ?
H48A C48 H48C 109.5 . . ?
H48B C48 H48C 109.5 . . ?
C49 C48 H48A 109.5 . . ?
C49 C48 H48B 109.5 . . ?
C49 C48 H48C 109.5 . . ?
N4 C49 C48 124.1(4) . . ?
N4 C49 C50 114.0(3) . . ?
C50 C49 C48 121.8(4) . . ?
N3 C50 C49 114.0(3) . . ?
N3 C50 C51 123.3(4) . . ?
C49 C50 C51 122.7(4) . . ?
C50 C51 H51A 109.5 . . ?
C50 C51 H51B 109.5 . . ?
C50 C51 H51C 109.5 . . ?
H51A C51 H51B 109.5 . . ?
H51A C51 H51C 109.5 . . ?
H51B C51 H51C 109.5 . . ?
O22 C52 H52 108.6 . . ?
O22 C52 C53 110.2(4) . . ?
O22 C52 C54 109.6(4) . . ?
C53 C52 H52 108.6 . . ?
C54 C52 H52 108.6 . . ?
C54 C52 C53 111.0(5) . . ?
C52 C53 H53A 109.5 . . ?
C52 C53 H53B 109.5 . . ?
C52 C53 H53C 109.5 . . ?
H53A C53 H53B 109.5 . . ?
H53A C53 H53C 109.5 . . ?
H53B C53 H53C 109.5 . . ?
C52 C54 H54A 109.5 . . ?
C52 C54 H54B 109.5 . . ?
C52 C54 H54C 109.5 . . ?
H54A C54 H54B 109.5 . . ?
H54A C54 H54C 109.5 . . ?
H54B C54 H54C 109.5 . . ?
O21 C55 H55 108.2 . . ?
O21 C55 C56 109.6(4) . . ?
O21 C55 C57 109.5(4) . . ?
C56 C55 H55 108.2 . . ?
C56 C55 C57 112.9(5) . . ?
C57 C55 H55 108.2 . . ?
C55 C56 H56A 109.5 . . ?
C55 C56 H56B 109.5 . . ?
C55 C56 H56C 109.5 . . ?
H56A C56 H56B 109.5 . . ?
H56A C56 H56C 109.5 . . ?
H56B C56 H56C 109.5 . . ?
C55 C57 H57A 109.5 . . ?
C55 C57 H57B 109.5 . . ?
C55 C57 H57C 109.5 . . ?
H57A C57 H57B 109.5 . . ?
H57A C57 H57C 109.5 . . ?
H57B C57 H57C 109.5 . . ?
O23 C58 H58 107.9 . . ?
O23 C58 C59 112.3(5) . . ?
O23 C58 C60 107.7(5) . . ?
C59 C58 H58 107.9 . . ?
C59 C58 C60 113.0(6) . . ?
C60 C58 H58 107.9 . . ?
C58 C59 H59A 109.5 . . ?
C58 C59 H59B 109.5 . . ?
C58 C59 H59C 109.5 . . ?
H59A C59 H59B 109.5 . . ?
H59A C59 H59C 109.5 . . ?
H59B C59 H59C 109.5 . . ?
C58 C60 H60A 109.5 . . ?
C58 C60 H60B 109.5 . . ?
C58 C60 H60C 109.5 . . ?
H60A C60 H60B 109.5 . . ?
H60A C60 H60C 109.5 . . ?
H60B C60 H60C 109.5 . . ?
O25 C61 H61 101.5 . . ?
O25 C61 H61A 97.3 . . ?
O25 C61 C62 114.1(8) . . ?
O25 C61 C63 112.1(6) . . ?
O25 C61 C23 119.9(11) . . ?
O25 C61 C95 110.5(10) . . ?
C62 C61 H61 101.5 . . ?
C62 C61 C63 122.1(10) . . ?
C63 C61 H61 101.5 . . ?
C23 C61 H61A 97.3 . . ?
C23 C61 C95 124.7(13) . . ?
C95 C61 H61A 97.3 . . ?
C61 C62 H62A 109.5 . . ?
C61 C62 H62B 109.5 . . ?
C61 C62 H62C 109.5 . . ?
H62A C62 H62B 109.5 . . ?
H62A C62 H62C 109.5 . . ?
H62B C62 H62C 109.5 . . ?
C61 C63 H63A 109.5 . . ?
C61 C63 H63B 109.5 . . ?
C61 C63 H63C 109.5 . . ?
H63A C63 H63B 109.5 . . ?
H63A C63 H63C 109.5 . . ?
H63B C63 H63C 109.5 . . ?
O27 C64 H64 113.0 . . ?
O27 C64 C100 105.4(11) . . ?
O27 C64 C99 109.4(11) . . ?
C100 C64 H64 113.0 . . ?
C99 C64 H64 113.0 . . ?
C99 C64 C100 102.3(13) . . ?
H65A C65 H65B 109.5 . . ?
H65A C65 H65C 109.5 . . ?
H65B C65 H65C 109.5 . . ?
C90 C65 H65A 109.5 . . ?
C90 C65 H65B 109.5 . . ?
C90 C65 H65C 109.5 . . ?
H66A C66 H66B 109.5 . . ?
H66A C66 H66C 109.5 . . ?
H66B C66 H66C 109.5 . . ?
C90 C66 H66A 109.5 . . ?
C90 C66 H66B 109.5 . . ?
C90 C66 H66C 109.5 . . ?
O31 C67 H67 103.0 . . ?
O31 C67 C68 111.9(5) . . ?
O31 C67 C69 113.3(6) . . ?
C68 C67 H67 103.0 . . ?
C69 C67 H67 103.0 . . ?
C69 C67 C68 120.1(6) . . ?
C67 C68 H68A 109.5 . . ?
C67 C68 H68B 109.5 . . ?
C67 C68 H68C 109.5 . . ?
H68A C68 H68B 109.5 . . ?
H68A C68 H68C 109.5 . . ?
H68B C68 H68C 109.5 . . ?
C67 C69 H69A 109.5 . . ?
C67 C69 H69B 109.5 . . ?
C67 C69 H69C 109.5 . . ?
H69A C69 H69B 109.5 . . ?
H69A C69 H69C 109.5 . . ?
H69B C69 H69C 109.5 . . ?
O26 C70 H70 107.1 . . ?
O26 C70 C71 105.9(9) . . ?
O26 C70 C72 114.5(7) . . ?
C71 C70 H70 107.1 . . ?
C72 C70 H70 107.1 . . ?
C72 C70 C71 114.5(7) . . ?
C70 C71 H71A 109.5 . . ?
C70 C71 H71B 109.5 . . ?
C70 C71 H71C 109.5 . . ?
H71A C71 H71B 109.5 . . ?
H71A C71 H71C 109.5 . . ?
H71B C71 H71C 109.5 . . ?
C70 C72 H72A 109.5 . . ?
C70 C72 H72B 109.5 . . ?
C70 C72 H72C 109.5 . . ?
H72A C72 H72B 109.5 . . ?
H72A C72 H72C 109.5 . . ?
H72B C72 H72C 109.5 . . ?
O28 C73 H73 108.5 . . ?
O28 C73 C74 109.5(6) . . ?
O28 C73 C75 109.2(5) . . ?
C74 C73 H73 108.5 . . ?
C74 C73 C75 112.7(7) . . ?
C75 C73 H73 108.5 . . ?
C73 C74 H74A 109.5 . . ?
C73 C74 H74B 109.5 . . ?
C73 C74 H74C 109.5 . . ?
H74A C74 H74B 109.5 . . ?
H74A C74 H74C 109.5 . . ?
H74B C74 H74C 109.5 . . ?
C73 C75 H75A 109.5 . . ?
C73 C75 H75B 109.5 . . ?
C73 C75 H75C 109.5 . . ?
H75A C75 H75B 109.5 . . ?
H75A C75 H75C 109.5 . . ?
H75B C75 H75C 109.5 . . ?
O30 C76 H76 102.6 . . ?
O30 C76 C77 133.9(14) . . ?
O30 C76 C78 104.0(10) . . ?
C77 C76 H76 102.6 . . ?
C77 C76 C78 107.2(7) . . ?
C78 C76 H76 102.6 . . ?
C76 C77 H77A 109.5 . . ?
C76 C77 H77B 109.5 . . ?
C76 C77 H77C 109.5 . . ?
H77A C77 H77B 109.5 . . ?
H77A C77 H77C 109.5 . . ?
H77B C77 H77C 109.5 . . ?
C76 C78 H78A 109.5 . . ?
C76 C78 H78B 109.5 . . ?
C76 C78 H78C 109.5 . . ?
H78A C78 H78B 109.5 . . ?
H78A C78 H78C 109.5 . . ?
H78B C78 H78C 109.5 . . ?
O29 C79 C80 113.5(15) . . ?
O29 C79 C81 97.1(14) . . ?
O29 C79 C91 121.2(8) . . ?
O29 C79 C96 126.5(8) . . ?
C80 C79 C81 133(2) . . ?
C91 C79 C96 111.5(7) . . ?
C79 C80 H80A 109.5 . . ?
C79 C80 H80B 109.4 . . ?
C79 C80 H80C 109.5 . . ?
H80A C80 H80B 109.5 . . ?
H80A C80 H80C 109.5 . . ?
H80B C80 H80C 109.5 . . ?
C79 C81 H81A 109.5 . . ?
C79 C81 H81B 109.5 . . ?
C79 C81 H81C 109.5 . . ?
H81A C81 H81B 109.5 . . ?
H81A C81 H81C 109.5 . . ?
H81B C81 H81C 109.5 . . ?
O24 C82 H82 108.3 . . ?
O24 C82 C83 105.6(7) . . ?
O24 C82 C84 112.7(7) . . ?
C83 C82 H82 108.3 . . ?
C84 C82 H82 108.3 . . ?
C84 C82 C83 113.5(8) . . ?
C82 C83 H83A 109.5 . . ?
C82 C83 H83B 109.5 . . ?
C82 C83 H83C 109.5 . . ?
H83A C83 H83B 109.5 . . ?
H83A C83 H83C 109.5 . . ?
H83B C83 H83C 109.5 . . ?
C82 C84 H84A 109.5 . . ?
C82 C84 H84B 109.5 . . ?
C82 C84 H84C 109.5 . . ?
H84A C84 H84B 109.5 . . ?
H84A C84 H84C 109.5 . . ?
H84B C84 H84C 109.5 . . ?
O14 C22 H22 106.9 . . ?
O14 C22 C40 114.1(8) . . ?
O14 C22 C88 112.3(8) . . ?
C40 C22 H22 106.9 . . ?
C40 C22 C88 109.4(8) . . ?
C88 C22 H22 106.9 . . ?
C61 C23 H23A 109.5 . . ?
C61 C23 H23B 109.5 . . ?
C61 C23 H23C 109.5 . . ?
H23A C23 H23B 109.5 . . ?
H23A C23 H23C 109.5 . . ?
H23B C23 H23C 109.5 . . ?
O13 C37 H37 105.4 . . ?
O13 C37 C85 103.1(10) . . ?
O13 C37 C98 112.7(11) . . ?
C85 C37 H37 105.4 . . ?
C98 C37 H37 105.4 . . ?
C98 C37 C85 123.3(14) . . ?
C22 C40 H40A 109.5 . . ?
C22 C40 H40B 109.5 . . ?
C22 C40 H40C 109.5 . . ?
H40A C40 H40B 109.5 . . ?
H40A C40 H40C 109.5 . . ?
H40B C40 H40C 109.5 . . ?
C37 C85 H85A 109.5 . . ?
C37 C85 H85B 109.5 . . ?
C37 C85 H85C 109.5 . . ?
H85A C85 H85B 109.5 . . ?
H85A C85 H85C 109.5 . . ?
H85B C85 H85C 109.5 . . ?
O11 C86 H86 109.4 . . ?
O11 C86 C87 122(2) . . ?
O11 C86 C92 95.1(19) . . ?
C87 C86 H86 109.4 . . ?
C87 C86 C92 110(2) . . ?
C92 C86 H86 109.4 . . ?
C86 C87 H87A 109.5 . . ?
C86 C87 H87B 109.5 . . ?
C86 C87 H87C 109.5 . . ?
H87A C87 H87B 109.5 . . ?
H87A C87 H87C 109.5 . . ?
H87B C87 H87C 109.5 . . ?
C22 C88 H88A 109.5 . . ?
C22 C88 H88B 109.5 . . ?
C22 C88 H88C 109.5 . . ?
H88A C88 H88B 109.5 . . ?
H88A C88 H88C 109.5 . . ?
H88B C88 H88C 109.5 . . ?
O16 C89 H89 109.0 . . ?
O16 C89 C93 108.6(10) . . ?
O16 C89 C94 106.2(9) . . ?
C93 C89 H89 109.0 . . ?
C93 C89 C94 114.9(10) . . ?
C94 C89 H89 109.0 . . ?
O27 C90 C65 106.4(6) . . ?
O27 C90 C66 106.7(6) . . ?
O27 C90 H90 110.8 . . ?
C65 C90 C66 111.2(7) . . ?
C65 C90 H90 110.8 . . ?
C66 C90 H90 110.8 . . ?
C79 C91 H91A 109.5 . . ?
C79 C91 H91B 109.5 . . ?
C79 C91 H91C 109.5 . . ?
H91A C91 H91B 109.5 . . ?
H91A C91 H91C 109.5 . . ?
H91B C91 H91C 109.5 . . ?
C86 C92 H92A 109.5 . . ?
C86 C92 H92B 109.5 . . ?
C86 C92 H92C 109.5 . . ?
H92A C92 H92B 109.5 . . ?
H92A C92 H92C 109.5 . . ?
H92B C92 H92C 109.5 . . ?
C89 C93 H93A 109.5 . . ?
C89 C93 H93B 109.5 . . ?
C89 C93 H93C 109.5 . . ?
H93A C93 H93B 109.5 . . ?
H93A C93 H93C 109.5 . . ?
H93B C93 H93C 109.5 . . ?
C89 C94 H94A 109.5 . . ?
C89 C94 H94B 109.5 . . ?
C89 C94 H94C 109.5 . . ?
H94A C94 H94B 109.5 . . ?
H94A C94 H94C 109.5 . . ?
H94B C94 H94C 109.5 . . ?
C61 C95 H95A 109.5 . . ?
C61 C95 H95B 109.5 . . ?
C61 C95 H95C 109.5 . . ?
H95A C95 H95B 109.5 . . ?
H95A C95 H95C 109.5 . . ?
H95B C95 H95C 109.5 . . ?
C79 C96 H96A 109.5 . . ?
C79 C96 H96B 109.4 . . ?
C79 C96 H96C 109.5 . . ?
H96A C96 H96B 109.5 . . ?
H96A C96 H96C 109.5 . . ?
H96B C96 H96C 109.5 . . ?
O30 C97 H97 111.4 . . ?
O30 C97 C101 93.0(8) . . ?
O30 C97 C102 113.5(8) . . ?
C101 C97 H97 111.4 . . ?
C102 C97 H97 111.4 . . ?
C102 C97 C101 115.0(8) . . ?
C37 C98 H98A 109.5 . . ?
C37 C98 H98B 109.5 . . ?
C37 C98 H98C 109.5 . . ?
H98A C98 H98B 109.5 . . ?
H98A C98 H98C 109.5 . . ?
H98B C98 H98C 109.5 . . ?
C64 C100 H10A 109.5 . . ?
C64 C100 H10B 109.5 . . ?
C64 C100 H10C 109.5 . . ?
H10A C100 H10B 109.5 . . ?
H10A C100 H10C 109.5 . . ?
H10B C100 H10C 109.5 . . ?
C64 C99 H99A 109.5 . . ?
C64 C99 H99B 109.5 . . ?
C64 C99 H99C 109.5 . . ?
H99A C99 H99B 109.5 . . ?
H99A C99 H99C 109.5 . . ?
H99B C99 H99C 109.5 . . ?
C97 C101 H10D 109.5 . . ?
C97 C101 H10E 109.5 . . ?
C97 C101 H10F 109.5 . . ?
H10D C101 H10E 109.5 . . ?
H10D C101 H10F 109.5 . . ?
H10E C101 H10F 109.5 . . ?
C97 C102 H10G 109.5 . . ?
C97 C102 H10H 109.5 . . ?
C97 C102 H10I 109.5 . . ?
H10G C102 H10H 109.5 . . ?
H10G C102 H10I 109.5 . . ?
H10H C102 H10I 109.5 . . ?

loop_
_geom_bond_atom_site_label_1
_geom_bond_atom_site_label_2
_geom_bond_distance
_geom_bond_site_symmetry_2
_geom_bond_publ_flag
Ti1 Ti2 3.1505(11) . ?
Ti1 O3 2.227(3) . ?
Ti1 O21 2.019(3) . ?
Ti1 O22 1.803(3) . ?
Ti1 O23 1.809(3) . ?
Ti1 O33 1.986(3) . ?
Ti1 O36 1.966(3) . ?
Ti2 Ti3 3.1148(9) . ?
Ti2 O21 2.016(3) . ?
Ti2 O24 1.780(4) . ?
Ti2 O25 1.762(3) . ?
Ti2 O35 1.926(3) . ?
Ti2 O36 1.929(3) . ?
Ti3 Ti4 3.1296(10) . ?
Ti3 O4 2.081(2) . ?
Ti3 O27 1.791(3) . ?
Ti3 O34 1.991(3) . ?
Ti3 O35 2.120(3) . ?
Ti3 O36 1.930(3) . ?
Ti3 N3 2.252(3) . ?
Ti3 N4 2.253(3) . ?
Ti4 Ti5 3.1419(11) . ?
Ti4 O26 1.781(5) . ?
Ti4 O28 2.035(3) . ?
Ti4 O29 1.753(4) . ?
Ti4 O34 1.922(3) . ?
Ti4 O35 1.890(3) . ?
Ti5 O28 2.005(3) . ?
Ti5 O30 1.768(4) . ?
Ti5 O31 1.788(3) . ?
Ti5 O32 1.954(3) . ?
Ti5 O34 1.894(3) . ?
Ti6 Ti7 3.1461(10) . ?
Ti6 O1 2.219(3) . ?
Ti6 O6 1.989(3) . ?
Ti6 O7 1.968(2) . ?
Ti6 O17 1.797(3) . ?
Ti6 O18 2.014(3) . ?
Ti6 O19 1.810(3) . ?
Ti7 Ti8 3.1169(10) . ?
Ti7 O7 1.921(3) . ?
Ti7 O9 1.918(3) . ?
Ti7 O16 1.761(4) . ?
Ti7 O18 2.017(3) . ?
Ti7 O20 1.785(4) . ?
Ti8 Ti9 3.1556(9) . ?
Ti8 O2 2.078(3) . ?
Ti8 O7 1.928(3) . ?
Ti8 O8 1.970(3) . ?
Ti8 O9 2.151(3) . ?
Ti8 O15 1.797(3) . ?
Ti8 N1 2.259(3) . ?
Ti8 N2 2.251(3) . ?
Ti9 Ti10 3.1515(11) . ?
Ti9 O8 1.939(3) . ?
Ti9 O9 1.894(3) . ?
Ti9 O10 1.783(4) . ?
Ti9 O12 2.030(3) . ?
Ti9 O14 1.773(4) . ?
Ti10 O5 1.956(3) . ?
Ti10 O8 1.897(3) . ?
Ti10 O11 1.774(4) . ?
Ti10 O12 2.010(3) . ?
Ti10 O13 1.789(3) . ?
S1 C3 1.711(4) . ?
S1 C4 1.716(4) . ?
O1 C5 1.257(4) . ?
O2 C5 1.270(4) . ?
O3 C6 1.244(5) . ?
O4 C6 1.282(4) . ?
O5 N2 1.362(4) . ?
O6 N1 1.346(4) . ?
O10 C7 1.386(7) . ?
O11 C10 1.442(10) . ?
O11 C86 1.34(2) . ?
O12 C13 1.452(5) . ?
O13 C16 1.528(16) . ?
O13 C37 1.331(14) . ?
O14 C19 1.334(17) . ?
O14 C22 1.454(9) . ?
O15 C30 1.421(6) . ?
O16 C28 1.405(10) . ?
O16 C89 1.443(10) . ?
O17 C41 1.428(6) . ?
O18 C33 1.450(5) . ?
O19 C36 1.408(5) . ?
O20 C26 1.386(7) . ?
O21 C55 1.452(5) . ?
O22 C52 1.424(5) . ?
O23 C58 1.416(6) . ?
O24 C82 1.369(8) . ?
O25 C61 1.385(7) . ?
O26 C70 1.423(9) . ?
O27 C64 1.378(13) . ?
O27 C90 1.456(8) . ?
O28 C73 1.466(6) . ?
O29 C79 1.286(8) . ?
O30 C76 1.443(9) . ?
O30 C97 1.411(8) . ?
O31 C67 1.388(7) . ?
O32 N4 1.359(4) . ?
O33 N3 1.355(4) . ?
N1 C45 1.294(5) . ?
N2 C44 1.279(5) . ?
N3 C50 1.294(5) . ?
N4 C49 1.287(5) . ?
C1 H1 0.9400 . ?
C1 C2 1.404(6) . ?
C1 C4 1.354(6) . ?
C2 H2 0.9400 . ?
C2 C3 1.358(6) . ?
C3 C6 1.477(5) . ?
C4 C5 1.475(5) . ?
C7 H7 0.9900 . ?
C7 C8 1.465(7) . ?
C7 C9 1.483(7) . ?
C8 H8A 0.9700 . ?
C8 H8B 0.9700 . ?
C8 H8C 0.9700 . ?
C9 H9A 0.9700 . ?
C9 H9B 0.9700 . ?
C9 H9C 0.9700 . ?
C10 H10 0.9900 . ?
C10 C11 1.518(8) . ?
C10 C12 1.477(8) . ?
C11 H11A 0.9700 . ?
C11 H11B 0.9700 . ?
C11 H11C 0.9700 . ?
C12 H12A 0.9700 . ?
C12 H12B 0.9700 . ?
C12 H12C 0.9700 . ?
C13 H13 0.9900 . ?
C13 C14 1.492(9) . ?
C13 C15 1.502(9) . ?
C14 H14A 0.9700 . ?
C14 H14B 0.9700 . ?
C14 H14C 0.9700 . ?
C15 H15A 0.9700 . ?
C15 H15B 0.9700 . ?
C15 H15C 0.9700 . ?
C16 H16 0.9900 . ?
C16 C17 1.509(9) . ?
C16 C18 1.505(9) . ?
C17 H17A 0.9700 . ?
C17 H17B 0.9700 . ?
C17 H17C 0.9700 . ?
C18 H18A 0.9700 . ?
C18 H18B 0.9700 . ?
C18 H18C 0.9700 . ?
C19 H19 0.9900 . ?
C19 C20 1.488(10) . ?
C19 C21 1.490(10) . ?
C20 H20A 0.9700 . ?
C20 H20B 0.9700 . ?
C20 H20C 0.9700 . ?
C21 H21A 0.9700 . ?
C21 H21B 0.9700 . ?
C21 H21C 0.9700 . ?
C24 H24A 0.9700 . ?
C24 H24B 0.9700 . ?
C24 H24C 0.9700 . ?
C24 C26 1.454(12) . ?
C25 H25A 0.9700 . ?
C25 H25B 0.9700 . ?
C25 H25C 0.9700 . ?
C25 C26 1.485(11) . ?
C26 H26 0.9900 . ?
C27 H27A 0.9700 . ?
C27 H27B 0.9700 . ?
C27 H27C 0.9700 . ?
C27 C28 1.452(8) . ?
C28 H28 0.9900 . ?
C28 C29 1.523(9) . ?
C29 H29A 0.9700 . ?
C29 H29B 0.9700 . ?
C29 H29C 0.9700 . ?
C30 H30 0.9900 . ?
C30 C31 1.453(9) . ?
C30 C32 1.448(9) . ?
C31 H31A 0.9700 . ?
C31 H31B 0.9700 . ?
C31 H31C 0.9700 . ?
C32 H32A 0.9700 . ?
C32 H32B 0.9700 . ?
C32 H32C 0.9700 . ?
C33 H33 0.9900 . ?
C33 C34 1.519(9) . ?
C33 C35 1.498(9) . ?
C34 H34A 0.9700 . ?
C34 H34B 0.9700 . ?
C34 H34C 0.9700 . ?
C35 H35A 0.9700 . ?
C35 H35B 0.9700 . ?
C35 H35C 0.9700 . ?
C36 H36 0.9900 . ?
C36 C38 1.507(8) . ?
C36 C39 1.517(8) . ?
C38 H38A 0.9700 . ?
C38 H38B 0.9700 . ?
C38 H38C 0.9700 . ?
C39 H39A 0.9700 . ?
C39 H39B 0.9700 . ?
C39 H39C 0.9700 . ?
C41 H41 0.9900 . ?
C41 C42 1.470(11) . ?
C41 C43 1.479(10) . ?
C42 H42A 0.9700 . ?
C42 H42B 0.9700 . ?
C42 H42C 0.9700 . ?
C43 H43A 0.9700 . ?
C43 H43B 0.9700 . ?
C43 H43C 0.9700 . ?
C44 C45 1.463(5) . ?
C44 C47 1.503(6) . ?
C45 C46 1.497(5) . ?
C46 H46A 0.9700 . ?
C46 H46B 0.9700 . ?
C46 H46C 0.9700 . ?
C47 H47A 0.9700 . ?
C47 H47B 0.9700 . ?
C47 H47C 0.9700 . ?
C48 H48A 0.9700 . ?
C48 H48B 0.9700 . ?
C48 H48C 0.9700 . ?
C48 C49 1.499(5) . ?
C49 C50 1.465(5) . ?
C50 C51 1.488(6) . ?
C51 H51A 0.9700 . ?
C51 H51B 0.9700 . ?
C51 H51C 0.9700 . ?
C52 H52 0.9900 . ?
C52 C53 1.515(7) . ?
C52 C54 1.509(8) . ?
C53 H53A 0.9700 . ?
C53 H53B 0.9700 . ?
C53 H53C 0.9700 . ?
C54 H54A 0.9700 . ?
C54 H54B 0.9700 . ?
C54 H54C 0.9700 . ?
C55 H55 0.9900 . ?
C55 C56 1.504(7) . ?
C55 C57 1.505(8) . ?
C56 H56A 0.9700 . ?
C56 H56B 0.9700 . ?
C56 H56C 0.9700 . ?
C57 H57A 0.9700 . ?
C57 H57B 0.9700 . ?
C57 H57C 0.9700 . ?
C58 H58 0.9900 . ?
C58 C59 1.471(9) . ?
C58 C60 1.524(9) . ?
C59 H59A 0.9700 . ?
C59 H59B 0.9700 . ?
C59 H59C 0.9700 . ?
C60 H60A 0.9700 . ?
C60 H60B 0.9700 . ?
C60 H60C 0.9700 . ?
C61 H61 0.9900 . ?
C61 H61A 0.9900 . ?
C61 C62 1.468(9) . ?
C61 C63 1.481(8) . ?
C61 C23 1.486(10) . ?
C61 C95 1.493(10) . ?
C62 H62A 0.9700 . ?
C62 H62B 0.9700 . ?
C62 H62C 0.9700 . ?
C63 H63A 0.9700 . ?
C63 H63B 0.9700 . ?
C63 H63C 0.9700 . ?
C64 H64 0.9900 . ?
C64 C100 1.559(9) . ?
C64 C99 1.545(10) . ?
C65 H65A 0.9700 . ?
C65 H65B 0.9700 . ?
C65 H65C 0.9700 . ?
C65 C90 1.539(8) . ?
C66 H66A 0.9700 . ?
C66 H66B 0.9700 . ?
C66 H66C 0.9700 . ?
C66 C90 1.544(8) . ?
C67 H67 0.9900 . ?
C67 C68 1.476(7) . ?
C67 C69 1.440(7) . ?
C68 H68A 0.9700 . ?
C68 H68B 0.9700 . ?
C68 H68C 0.9700 . ?
C69 H69A 0.9700 . ?
C69 H69B 0.9700 . ?
C69 H69C 0.9700 . ?
C70 H70 0.9900 . ?
C70 C71 1.516(13) . ?
C70 C72 1.428(13) . ?
C71 H71A 0.9700 . ?
C71 H71B 0.9700 . ?
C71 H71C 0.9700 . ?
C72 H72A 0.9700 . ?
C72 H72B 0.9700 . ?
C72 H72C 0.9700 . ?
C73 H73 0.9900 . ?
C73 C74 1.480(10) . ?
C73 C75 1.492(11) . ?
C74 H74A 0.9700 . ?
C74 H74B 0.9700 . ?
C74 H74C 0.9700 . ?
C75 H75A 0.9700 . ?
C75 H75B 0.9700 . ?
C75 H75C 0.9700 . ?
C76 H76 0.9900 . ?
C76 C77 1.508(7) . ?
C76 C78 1.537(7) . ?
C77 H77A 0.9700 . ?
C77 H77B 0.9700 . ?
C77 H77C 0.9700 . ?
C78 H78A 0.9700 . ?
C78 H78B 0.9700 . ?
C78 H78C 0.9700 . ?
C79 C80 1.492(10) . ?
C79 C81 1.499(10) . ?
C79 C91 1.491(8) . ?
C79 C96 1.509(8) . ?
C80 H80A 0.9700 . ?
C80 H80B 0.9700 . ?
C80 H80C 0.9700 . ?
C81 H81A 0.9700 . ?
C81 H81B 0.9700 . ?
C81 H81C 0.9700 . ?
C82 H82 0.9900 . ?
C82 C83 1.538(13) . ?
C82 C84 1.429(12) . ?
C83 H83A 0.9700 . ?
C83 H83B 0.9700 . ?
C83 H83C 0.9700 . ?
C84 H84A 0.9700 . ?
C84 H84B 0.9700 . ?
C84 H84C 0.9700 . ?
C22 H22 0.9900 . ?
C22 C40 1.505(9) . ?
C22 C88 1.518(9) . ?
C23 H23A 0.9700 . ?
C23 H23B 0.9700 . ?
C23 H23C 0.9700 . ?
C37 H37 0.9900 . ?
C37 C85 1.505(9) . ?
C37 C98 1.499(9) . ?
C40 H40A 0.9700 . ?
C40 H40B 0.9700 . ?
C40 H40C 0.9700 . ?
C85 H85A 0.9700 . ?
C85 H85B 0.9700 . ?
C85 H85C 0.9700 . ?
C86 H86 0.9900 . ?
C86 C87 1.484(10) . ?
C86 C92 1.503(10) . ?
C87 H87A 0.9700 . ?
C87 H87B 0.9700 . ?
C87 H87C 0.9700 . ?
C88 H88A 0.9700 . ?
C88 H88B 0.9700 . ?
C88 H88C 0.9700 . ?
C89 H89 0.9900 . ?
C89 C93 1.478(10) . ?
C89 C94 1.497(10) . ?
C90 H90 0.9900 . ?
C91 H91A 0.9700 . ?
C91 H91B 0.9700 . ?
C91 H91C 0.9700 . ?
C92 H92A 0.9700 . ?
C92 H92B 0.9700 . ?
C92 H92C 0.9700 . ?
C93 H93A 0.9700 . ?
C93 H93B 0.9700 . ?
C93 H93C 0.9700 . ?
C94 H94A 0.9700 . ?
C94 H94B 0.9700 . ?
C94 H94C 0.9700 . ?
C95 H95A 0.9700 . ?
C95 H95B 0.9700 . ?
C95 H95C 0.9700 . ?
C96 H96A 0.9700 . ?
C96 H96B 0.9700 . ?
C96 H96C 0.9700 . ?
C97 H97 0.9900 . ?
C97 C101 1.544(9) . ?
C97 C102 1.503(9) . ?
C98 H98A 0.9700 . ?
C98 H98B 0.9700 . ?
C98 H98C 0.9700 . ?
C100 H10A 0.9700 . ?
C100 H10B 0.9700 . ?
C100 H10C 0.9700 . ?
C99 H99A 0.9700 . ?
C99 H99B 0.9700 . ?
C99 H99C 0.9700 . ?
C101 H10D 0.9700 . ?
C101 H10E 0.9700 . ?
C101 H10F 0.9700 . ?
C102 H10G 0.9700 . ?
C102 H10H 0.9700 . ?
C102 H10I 0.9700 . ?

loop_
_geom_torsion_atom_site_label_1
_geom_torsion_atom_site_label_2
_geom_torsion_atom_site_label_3
_geom_torsion_atom_site_label_4
_geom_torsion
_geom_torsion_site_symmetry_1
_geom_torsion_site_symmetry_2
_geom_torsion_site_symmetry_3
_geom_torsion_site_symmetry_4
_geom_torsion_publ_flag
Ti1 Ti2 O24 C82 -178.8(11) . . . . ?
Ti1 Ti2 O25 C61 29.9(13) . . . . ?
Ti1 O3 C6 O4 -11.5(6) . . . . ?
Ti1 O3 C6 C3 167.7(3) . . . . ?
Ti1 O21 C55 C56 71.4(5) . . . . ?
Ti1 O21 C55 C57 -53.0(6) . . . . ?
Ti1 O22 C52 C53 147.5(5) . . . . ?
Ti1 O22 C52 C54 -90.0(6) . . . . ?
Ti1 O23 C58 C59 -70.5(7) . . . . ?
Ti1 O23 C58 C60 164.5(4) . . . . ?
Ti1 O33 N3 Ti3 -5.3(3) . . . . ?
Ti1 O33 N3 C50 177.2(2) . . . . ?
Ti2 Ti1 O22 C52 -94.2(5) . . . . ?
Ti2 Ti1 O23 C58 -164.8(4) . . . . ?
Ti2 Ti3 O27 C64 -60.0(18) . . . . ?
Ti2 Ti3 O27 C90 -30.8(4) . . . . ?
Ti2 O21 C55 C56 -99.0(5) . . . . ?
Ti2 O21 C55 C57 136.6(4) . . . . ?
Ti2 O24 C82 C83 67.0(13) . . . . ?
Ti2 O24 C82 C84 -168.5(9) . . . . ?
Ti2 O25 C61 C62 117.3(14) . . . . ?
Ti2 O25 C61 C63 -26.8(18) . . . . ?
Ti2 O25 C61 C23 -137.9(16) . . . . ?
Ti2 O25 C61 C95 65.6(19) . . . . ?
Ti3 Ti2 O24 C82 97.9(11) . . . . ?
Ti3 Ti2 O25 C61 109.2(13) . . . . ?
Ti3 Ti4 O26 C70 50.2(11) . . . . ?
Ti3 Ti4 O29 C79 149(3) . . . . ?
Ti3 Ti4 O35 Ti2 164.4(5) . . . . ?
Ti3 O4 C6 O3 19.8(6) . . . . ?
Ti3 O4 C6 C3 -159.5(3) . . . . ?
Ti3 O27 C64 C100 102.5(17) . . . . ?
Ti3 O27 C64 C99 -7(3) . . . . ?
Ti3 O27 C90 C65 145.6(5) . . . . ?
Ti3 O27 C90 C66 -95.5(7) . . . . ?
Ti3 N3 C50 C49 6.1(4) . . . . ?
Ti3 N3 C50 C51 -174.6(3) . . . . ?
Ti3 N4 C49 C48 170.3(3) . . . . ?
Ti3 N4 C49 C50 -12.3(4) . . . . ?
Ti4 Ti3 O27 C64 -134.3(18) . . . . ?
Ti4 Ti3 O27 C90 -105.0(4) . . . . ?
Ti4 Ti5 O30 C76 92.6(13) . . . . ?
Ti4 Ti5 O30 C97 74(2) . . . . ?
Ti4 Ti5 O31 C67 -71.9(6) . . . . ?
Ti4 Ti5 O34 Ti3 154.0(3) . . . . ?
Ti4 O26 C70 C71 85.4(11) . . . . ?
Ti4 O26 C70 C72 -147.4(8) . . . . ?
Ti4 O28 C73 C74 135.4(5) . . . . ?
Ti4 O28 C73 C75 -100.7(6) . . . . ?
Ti4 O29 C79 C80 -21(4) . . . . ?
Ti4 O29 C79 C81 -164(3) . . . . ?
Ti4 O29 C79 C91 72(4) . . . . ?
Ti4 O29 C79 C96 -97(4) . . . . ?
Ti5 Ti4 O26 C70 132.4(10) . . . . ?
Ti5 Ti4 O29 C79 70(3) . . . . ?
Ti5 Ti4 O35 Ti2 166.3(4) . . . . ?
Ti5 Ti4 O35 Ti3 1.88(14) . . . . ?
Ti5 O28 C73 C74 -50.0(8) . . . . ?
Ti5 O28 C73 C75 73.8(7) . . . . ?
Ti5 O30 C76 C77 -63(2) . . . . ?
Ti5 O30 C76 C78 165.6(9) . . . . ?
Ti5 O30 C97 C101 -30(3) . . . . ?
Ti5 O30 C97 C102 -148.4(18) . . . . ?
Ti5 O31 C67 C68 -99.0(7) . . . . ?
Ti5 O31 C67 C69 40.6(10) . . . . ?
Ti5 O32 N4 Ti3 7.5(4) . . . . ?
Ti5 O32 N4 C49 176.7(3) . . . . ?
Ti6 Ti7 O16 C28 57.0(14) . . . . ?
Ti6 Ti7 O16 C89 9.1(14) . . . . ?
Ti6 Ti7 O20 C26 161.4(10) . . . . ?
Ti6 O1 C5 O2 -14.8(6) . . . . ?
Ti6 O1 C5 C4 165.3(3) . . . . ?
Ti6 O6 N1 Ti8 -6.8(3) . . . . ?
Ti6 O6 N1 C45 175.3(2) . . . . ?
Ti6 O17 C41 C42 -78.6(8) . . . . ?
Ti6 O17 C41 C43 152.2(6) . . . . ?
Ti6 O18 C33 C34 -51.8(6) . . . . ?
Ti6 O18 C33 C35 72.4(6) . . . . ?
Ti6 O19 C36 C38 -93.5(6) . . . . ?
Ti6 O19 C36 C39 143.9(5) . . . . ?
Ti7 Ti6 O17 C41 -166.6(5) . . . . ?
Ti7 Ti6 O19 C36 -93.7(5) . . . . ?
Ti7 Ti8 O15 C30 -33.1(5) . . . . ?
Ti7 O16 C28 C27 154.2(11) . . . . ?
Ti7 O16 C28 C29 -72.4(17) . . . . ?
Ti7 O16 C89 C93 -150.0(13) . . . . ?
Ti7 O16 C89 C94 85.9(17) . . . . ?
Ti7 O18 C33 C34 138.0(4) . . . . ?
Ti7 O18 C33 C35 -97.8(5) . . . . ?
Ti7 O20 C26 C24 77.4(12) . . . . ?
Ti7 O20 C26 C25 -153.2(8) . . . . ?
Ti8 Ti7 O16 C28 135.4(13) . . . . ?
Ti8 Ti7 O16 C89 87.5(14) . . . . ?
Ti8 Ti7 O20 C26 78.4(11) . . . . ?
Ti8 Ti9 O9 Ti7 164.9(5) . . . . ?
Ti8 Ti9 O10 C7 161.6(8) . . . . ?
Ti8 Ti9 O14 C19 55(2) . . . . ?
Ti8 Ti9 O14 C22 55.3(9) . . . . ?
Ti8 O2 C5 O1 21.3(6) . . . . ?
Ti8 O2 C5 C4 -158.9(2) . . . . ?
Ti8 O15 C30 C31 136.3(6) . . . . ?
Ti8 O15 C30 C32 -90.7(7) . . . . ?
Ti8 N1 C45 C44 5.9(4) . . . . ?
Ti8 N1 C45 C46 -174.6(3) . . . . ?
Ti8 N2 C44 C45 -8.9(4) . . . . ?
Ti8 N2 C44 C47 172.6(3) . . . . ?
Ti9 Ti8 O15 C30 -107.1(5) . . . . ?
Ti9 Ti10 O8 Ti8 158.8(3) . . . . ?
Ti9 Ti10 O11 C10 62.4(6) . . . . ?
Ti9 Ti10 O11 C86 -4(4) . . . . ?
Ti9 Ti10 O13 C16 -99.4(8) . . . . ?
Ti9 Ti10 O13 C37 -73.8(14) . . . . ?
Ti9 O10 C7 C8 53.0(12) . . . . ?
Ti9 O10 C7 C9 -169.5(6) . . . . ?
Ti9 O12 C13 C14 -98.7(5) . . . . ?
Ti9 O12 C13 C15 135.1(4) . . . . ?
Ti9 O14 C19 C20 -104(2) . . . . ?
Ti9 O14 C19 C21 126(2) . . . . ?
Ti9 O14 C22 C40 -137.6(10) . . . . ?
Ti9 O14 C22 C88 97.2(12) . . . . ?
Ti10 Ti9 O9 Ti7 166.2(4) . . . . ?
Ti10 Ti9 O9 Ti8 1.32(13) . . . . ?
Ti10 Ti9 O10 C7 84.4(9) . . . . ?
Ti10 Ti9 O14 C19 141(2) . . . . ?
Ti10 Ti9 O14 C22 141.1(8) . . . . ?
Ti10 O5 N2 Ti8 10.3(4) . . . . ?
Ti10 O5 N2 C44 -177.8(3) . . . . ?
Ti10 O11 C10 C11 -98.5(9) . . . . ?
Ti10 O11 C10 C12 134.5(7) . . . . ?
Ti10 O11 C86 C87 165(2) . . . . ?
Ti10 O11 C86 C92 48(5) . . . . ?
Ti10 O12 C13 C14 83.8(6) . . . . ?
Ti10 O12 C13 C15 -42.4(7) . . . . ?
Ti10 O13 C16 C17 106.4(12) . . . . ?
Ti10 O13 C16 C18 -155.1(9) . . . . ?
Ti10 O13 C37 C85 28(2) . . . . ?
Ti10 O13 C37 C98 -107.3(14) . . . . ?
S1 C3 C6 O3 -1.6(5) . . . . ?
S1 C3 C6 O4 177.7(3) . . . . ?
S1 C4 C5 O1 2.7(5) . . . . ?
S1 C4 C5 O2 -177.2(3) . . . . ?
O1 Ti6 O19 C36 -32.3(5) . . . . ?
O3 Ti1 O22 C52 -34.3(5) . . . . ?
O5 Ti10 O8 Ti8 -13.8(2) . . . . ?
O5 Ti10 O8 Ti9 -172.66(17) . . . . ?
O5 Ti10 O11 C10 -61.3(6) . . . . ?
O5 Ti10 O11 C86 -128(4) . . . . ?
O5 Ti10 O13 C16 24.9(8) . . . . ?
O5 Ti10 O13 C37 50.5(14) . . . . ?
O5 N2 C44 C45 179.1(3) . . . . ?
O5 N2 C44 C47 0.6(6) . . . . ?
O6 Ti6 O17 C41 74.6(5) . . . . ?
O6 Ti6 O19 C36 52.1(5) . . . . ?
O6 N1 C45 C44 -176.3(3) . . . . ?
O6 N1 C45 C46 3.2(5) . . . . ?
O7 Ti6 O17 C41 157.4(5) . . . . ?
O7 Ti6 O19 C36 -26.6(8) . . . . ?
O7 Ti7 O16 C28 96.4(13) . . . . ?
O7 Ti7 O16 C89 48.5(14) . . . . ?
O7 Ti7 O20 C26 121.9(10) . . . . ?
O7 Ti8 O15 C30 2.2(5) . . . . ?
O8 Ti8 O15 C30 -143.3(5) . . . . ?
O8 Ti9 O9 Ti7 160.5(4) . . . . ?
O8 Ti9 O9 Ti8 -4.38(12) . . . . ?
O8 Ti9 O10 C7 120.7(8) . . . . ?
O8 Ti9 O14 C19 100(2) . . . . ?
O8 Ti9 O14 C22 100.0(9) . . . . ?
O8 Ti10 O11 C10 24.1(7) . . . . ?
O8 Ti10 O11 C86 -43(4) . . . . ?
O8 Ti10 O13 C16 -54.1(8) . . . . ?
O8 Ti10 O13 C37 -28.5(15) . . . . ?
O9 Ti7 O16 C28 179.8(13) . . . . ?
O9 Ti7 O16 C89 131.9(14) . . . . ?
O9 Ti7 O20 C26 42.4(10) . . . . ?
O9 Ti8 O15 C30 -70.8(5) . . . . ?
O9 Ti9 O10 C7 -155.0(8) . . . . ?
O9 Ti9 O14 C19 18(2) . . . . ?
O9 Ti9 O14 C22 18.6(9) . . . . ?
O10 Ti9 O9 Ti7 48.1(5) . . . . ?
O10 Ti9 O9 Ti8 -116.84(18) . . . . ?
O10 Ti9 O14 C19 -93(2) . . . . ?
O10 Ti9 O14 C22 -92.4(9) . . . . ?
O11 Ti10 O8 Ti8 -110.9(3) . . . . ?
O11 Ti10 O8 Ti9 90.3(2) . . . . ?
O11 Ti10 O13 C16 126.0(8) . . . . ?
O11 Ti10 O13 C37 151.6(14) . . . . ?
O12 Ti9 O9 Ti7 -172.5(3) . . . . ?
O12 Ti9 O9 Ti8 22.6(3) . . . . ?
O12 Ti9 O10 C7 45.9(9) . . . . ?
O12 Ti9 O14 C19 167(2) . . . . ?
O12 Ti9 O14 C22 167.6(9) . . . . ?
O12 Ti10 O8 Ti8 153.3(3) . . . . ?
O12 Ti10 O8 Ti9 -5.52(14) . . . . ?
O12 Ti10 O11 C10 102.1(6) . . . . ?
O12 Ti10 O11 C86 35(4) . . . . ?
O12 Ti10 O13 C16 -128.7(8) . . . . ?
O12 Ti10 O13 C37 -103.1(14) . . . . ?
O13 Ti10 O8 Ti8 69.2(3) . . . . ?
O13 Ti10 O8 Ti9 -89.6(2) . . . . ?
O13 Ti10 O11 C10 -156.0(6) . . . . ?
O13 Ti10 O11 C86 137(4) . . . . ?
O14 Ti9 O9 Ti7 -64.1(5) . . . . ?
O14 Ti9 O9 Ti8 130.97(19) . . . . ?
O14 Ti9 O10 C7 -49.8(9) . . . . ?
O16 Ti7 O20 C26 -66.3(10) . . . . ?
O17 Ti6 O19 C36 148.7(5) . . . . ?
O18 Ti6 O17 C41 -127.8(5) . . . . ?
O18 Ti6 O19 C36 -113.2(5) . . . . ?
O18 Ti7 O16 C28 17.5(14) . . . . ?
O18 Ti7 O16 C89 -30.4(14) . . . . ?
O18 Ti7 O20 C26 -170.5(10) . . . . ?
O19 Ti6 O17 C41 -21.3(5) . . . . ?
O20 Ti7 O16 C28 -77.8(13) . . . . ?
O20 Ti7 O16 C89 -125.7(14) . . . . ?
O21 Ti1 O22 C52 -114.6(5) . . . . ?
O21 Ti1 O23 C58 -126.0(5) . . . . ?
O21 Ti2 O24 C82 -149.9(11) . . . . ?
O21 Ti2 O25 C61 -9.1(13) . . . . ?
O22 Ti1 O23 C58 -19.4(5) . . . . ?
O23 Ti1 O22 C52 146.6(5) . . . . ?
O24 Ti2 O25 C61 -105.0(13) . . . . ?
O25 Ti2 O24 C82 -46.3(12) . . . . ?
O26 Ti4 O29 C79 -63(3) . . . . ?
O26 Ti4 O35 Ti2 -70.0(5) . . . . ?
O26 Ti4 O35 Ti3 125.6(2) . . . . ?
O28 Ti4 O26 C70 162.5(11) . . . . ?
O28 Ti4 O29 C79 32(3) . . . . ?
O28 Ti4 O35 Ti2 -175.6(3) . . . . ?
O28 Ti4 O35 Ti3 19.9(3) . . . . ?
O28 Ti5 O30 C76 130.8(13) . . . . ?
O28 Ti5 O30 C97 112(2) . . . . ?
O28 Ti5 O31 C67 -105.0(6) . . . . ?
O28 Ti5 O34 Ti3 152.3(3) . . . . ?
O28 Ti5 O34 Ti4 -1.64(15) . . . . ?
O29 Ti4 O26 C70 -97.9(11) . . . . ?
O29 Ti4 O35 Ti2 45.0(5) . . . . ?
O29 Ti4 O35 Ti3 -119.4(2) . . . . ?
O30 Ti5 O31 C67 152.1(6) . . . . ?
O30 Ti5 O34 Ti3 -115.4(3) . . . . ?
O30 Ti5 O34 Ti4 90.6(2) . . . . ?
O31 Ti5 O30 C76 -128.0(13) . . . . ?
O31 Ti5 O30 C97 -146(2) . . . . ?
O31 Ti5 O34 Ti3 66.5(3) . . . . ?
O31 Ti5 O34 Ti4 -87.5(2) . . . . ?
O32 Ti5 O30 C76 -31.9(14) . . . . ?
O32 Ti5 O30 C97 -50(2) . . . . ?
O32 Ti5 O31 C67 50.4(6) . . . . ?
O32 Ti5 O34 Ti3 -18.8(2) . . . . ?
O32 Ti5 O34 Ti4 -172.73(17) . . . . ?
O32 N4 C49 C48 0.9(6) . . . . ?
O32 N4 C49 C50 178.3(3) . . . . ?
O33 Ti1 O22 C52 50.2(5) . . . . ?
O33 Ti1 O23 C58 76.0(5) . . . . ?
O33 N3 C50 C49 -176.4(3) . . . . ?
O33 N3 C50 C51 2.9(5) . . . . ?
O34 Ti3 O27 C64 -170.6(18) . . . . ?
O34 Ti3 O27 C90 -141.4(4) . . . . ?
O34 Ti4 O26 C70 94.0(11) . . . . ?
O34 Ti4 O29 C79 107(3) . . . . ?
O34 Ti4 O35 Ti2 159.2(4) . . . . ?
O34 Ti4 O35 Ti3 -5.23(12) . . . . ?
O34 Ti5 O30 C76 53.4(14) . . . . ?
O34 Ti5 O30 C97 35(2) . . . . ?
O34 Ti5 O31 C67 -29.6(7) . . . . ?
O35 Ti2 O24 C82 62.2(11) . . . . ?
O35 Ti2 O25 C61 152.4(13) . . . . ?
O35 Ti3 O27 C64 -97.9(18) . . . . ?
O35 Ti3 O27 C90 -68.6(5) . . . . ?
O35 Ti4 O26 C70 12.4(11) . . . . ?
O35 Ti4 O29 C79 -168(3) . . . . ?
O36 Ti1 O22 C52 -27.9(8) . . . . ?
O36 Ti1 O23 C58 159.0(4) . . . . ?
O36 Ti2 O24 C82 141.3(11) . . . . ?
O36 Ti2 O25 C61 69.6(13) . . . . ?
O36 Ti3 O27 C64 -24.4(18) . . . . ?
O36 Ti3 O27 C90 4.8(5) . . . . ?
N1 Ti8 O15 C30 77.1(5) . . . . ?
N2 Ti8 O15 C30 144.8(5) . . . . ?
N2 C44 C45 N1 1.9(5) . . . . ?
N2 C44 C45 C46 -177.6(4) . . . . ?
N3 Ti3 O27 C64 50.4(18) . . . . ?
N3 Ti3 O27 C90 79.7(4) . . . . ?
N4 Ti3 O27 C64 118.1(18) . . . . ?
N4 Ti3 O27 C90 147.4(4) . . . . ?
N4 C49 C50 N3 3.9(5) . . . . ?
N4 C49 C50 C51 -175.4(4) . . . . ?
C1 C2 C3 S1 -1.1(6) . . . . ?
C1 C2 C3 C6 177.9(4) . . . . ?
C1 C4 C5 O1 -176.3(4) . . . . ?
C1 C4 C5 O2 3.8(6) . . . . ?
C2 C1 C4 S1 -0.5(6) . . . . ?
C2 C1 C4 C5 178.6(4) . . . . ?
C2 C3 C6 O3 179.5(5) . . . . ?
C2 C3 C6 O4 -1.2(6) . . . . ?
C3 S1 C4 C1 -0.1(4) . . . . ?
C3 S1 C4 C5 -179.3(3) . . . . ?
C4 S1 C3 C2 0.7(4) . . . . ?
C4 S1 C3 C6 -178.4(3) . . . . ?
C4 C1 C2 C3 1.0(7) . . . . ?
C47 C44 C45 N1 -179.5(4) . . . . ?
C47 C44 C45 C46 0.9(6) . . . . ?
C48 C49 C50 N3 -178.6(4) . . . . ?
C48 C49 C50 C51 2.1(6) . . . . ?
